data_4304926
loop_
_publ_author_name
'Mar'yana Lukachuk'
'Lorenz Kienle'
'Chong Zheng'
'Hansj\"urgen Mattausch'
'Arndt Simon'

_publ_section_title
;
Gd7I12Zn: A Group 12 Atom in the Octahedral Gd6Cluster
;
_journal_name_full 'Inorganic Chemistry'
_journal_page_first 4656
_journal_page_last 4660
_journal_paper_doi 10.1021/ic800024n
_journal_volume 47
_journal_year 2008
_chemical_formula_sum 'Gd7 I12 Zn'
_chemical_formula_weight 2688.92
_chemical_name_systematic
; 
 ? 
;
_space_group_IT_number 148
_symmetry_cell_setting rhombohedral
_symmetry_space_group_name_Hall '-R 3'
_symmetry_space_group_name_H-M 'R -3 :H'
_atom_sites_solution_hydrogens geom
_atom_sites_solution_primary direct
_atom_sites_solution_secondary difmap
_audit_creation_method SHELXL-97
_cell_angle_alpha 90.00
_cell_angle_beta 90.00
_cell_angle_gamma 120.00
_cell_formula_units_Z 3
_cell_length_a 15.6860(14)
_cell_length_b 15.6860(14)
_cell_length_c 10.4882(8)
_cell_measurement_reflns_used 10517
_cell_measurement_temperature 293(2)
_cell_measurement_theta_max 32.40
_cell_measurement_theta_min 1.43
_cell_volume 2234.9(3)
_computing_cell_refinement 'Stoe IPDS II Software Package (Stoe 2006)'
_computing_data_collection 'Stoe IPDS II Software Package (Stoe 2006)'
_computing_data_reduction 'Stoe IPDS II Software Package (Stoe 2006)'
_computing_molecular_graphics 'SHELXTL (Sheldrick, 2005)'
_computing_publication_material 'SHELXTL (Sheldrick, 2005)'
_computing_structure_refinement 'SHELXTL (Sheldrick, 2005)'
_computing_structure_solution 'SHELXTL (Sheldrick, 2005)'
_diffrn_ambient_temperature 293(2)
_diffrn_detector_area_resol_mean 0
_diffrn_measured_fraction_theta_full 1.000
_diffrn_measured_fraction_theta_max 1.000
_diffrn_measurement_device_type 'Stoe IPDS II'
_diffrn_measurement_method '\f scans'
_diffrn_radiation_monochromator graphite
_diffrn_radiation_source 'fine-focus sealed tube'
_diffrn_radiation_type MoK\a
_diffrn_radiation_wavelength 0.71073
_diffrn_reflns_av_R_equivalents 0.0408
_diffrn_reflns_av_sigmaI/netI 0.0216
_diffrn_reflns_limit_h_max 22
_diffrn_reflns_limit_h_min -18
_diffrn_reflns_limit_k_max 22
_diffrn_reflns_limit_k_min -22
_diffrn_reflns_limit_l_max 13
_diffrn_reflns_limit_l_min -14
_diffrn_reflns_number 7709
_diffrn_reflns_theta_full 29.99
_diffrn_reflns_theta_max 29.99
_diffrn_reflns_theta_min 2.45
_diffrn_standards_decay_% 0
_diffrn_standards_interval_count 0
_diffrn_standards_interval_time 0
_diffrn_standards_number 0
_exptl_absorpt_coefficient_mu 28.554
_exptl_absorpt_correction_T_max 0.2895
_exptl_absorpt_correction_T_min 0.0526
_exptl_absorpt_correction_type numerical
_exptl_crystal_colour black
_exptl_crystal_density_diffrn 5.994
_exptl_crystal_density_method 'not measured'
_exptl_crystal_description polyhedron
_exptl_crystal_F_000 3342
_exptl_crystal_size_max 0.18
_exptl_crystal_size_mid 0.13
_exptl_crystal_size_min 0.08
_refine_diff_density_max 1.279
_refine_diff_density_min -1.071
_refine_diff_density_rms 0.202
_refine_ls_extinction_coef 0.000260(8)
_refine_ls_extinction_expression Fc^*^=kFc[1+0.001xFc^2^\l^3^/sin(2\q)]^-1/4^
_refine_ls_extinction_method SHELXL
_refine_ls_goodness_of_fit_ref 1.202
_refine_ls_hydrogen_treatment mixed
_refine_ls_matrix_type full
_refine_ls_number_parameters 35
_refine_ls_number_reflns 1446
_refine_ls_number_restraints 0
_refine_ls_restrained_S_all 1.202
_refine_ls_R_factor_all 0.0344
_refine_ls_R_factor_gt 0.0265
_refine_ls_shift/su_max 0.001
_refine_ls_shift/su_mean 0.000
_refine_ls_structure_factor_coef Fsqd
_refine_ls_weighting_details 'calc w=1/[\s^2^(Fo^2^)+(0.0165P)^2^+7.8433P] where P=(Fo^2^+2Fc^2^)/3'
_refine_ls_weighting_scheme calc
_refine_ls_wR_factor_gt 0.0459
_refine_ls_wR_factor_ref 0.0475
_reflns_number_gt 1276
_reflns_number_total 1446
_reflns_threshold_expression >2sigma(I)
_cod_data_source_file ic800024n-file008.cif
_cod_data_source_block Gd7I12Zn
_cod_depositor_comments
;
The following automatic conversions were performed:
'_symmetry_cell_setting' value 'Rhombohedral' changed to 'rhombohedral'
according to '/home/saulius/struct/CIF-dictionaries/cif_core.dic'
dictionary named 'cif_core.dic' version 2.4.1 from 2010-06-29.

Automatic conversion script
Id: cif_fix_enum 1527 2010-12-29 10:47:43Z saulius 
;
_cod_original_sg_symbol_H-M 'R -3'
_cod_database_code 4304926

loop_
_symmetry_equiv_pos_as_xyz
'x, y, z'
'-y, x-y, z'
'-x+y, -x, z'
'x+2/3, y+1/3, z+1/3'
'-y+2/3, x-y+1/3, z+1/3'
'-x+y+2/3, -x+1/3, z+1/3'
'x+1/3, y+2/3, z+2/3'
'-y+1/3, x-y+2/3, z+2/3'
'-x+y+1/3, -x+2/3, z+2/3'
'-x, -y, -z'
'y, -x+y, -z'
'x-y, x, -z'
'-x+2/3, -y+1/3, -z+1/3'
'y+2/3, -x+y+1/3, -z+1/3'
'x-y+2/3, x+1/3, -z+1/3'
'-x+1/3, -y+2/3, -z+2/3'
'y+1/3, -x+y+2/3, -z+2/3'
'x-y+1/3, x+2/3, -z+2/3'

loop_
_atom_site_label
_atom_site_type_symbol
_atom_site_fract_x
_atom_site_fract_y
_atom_site_fract_z
_atom_site_U_iso_or_equiv
_atom_site_adp_type
_atom_site_occupancy
_atom_site_symmetry_multiplicity
_atom_site_calc_flag
_atom_site_refinement_flags
_atom_site_disorder_assembly
_atom_site_disorder_group
Gd1 Gd 0.169493(18) 0.549371(17) 0.01245(2) 0.01492(7) Uani 1 1 d . . .
Gd2 Gd 0.0000 0.0000 0.02653(7) 0.0198(3) Uani 0.4938(19) 3 d SP . .
I1 I 0.41247(3) 0.43228(3) 0.16442(3) 0.02290(9) Uani 1 1 d . . .
I2 I 0.47914(2) 0.19890(3) 0.17493(3) 0.02252(9) Uani 1 1 d . . .
Zn Zn 0.0000 0.0000 0.5000 0.0133(2) Uani 1 6 d S . .

loop_
_atom_site_aniso_label
_atom_site_aniso_U_11
_atom_site_aniso_U_22
_atom_site_aniso_U_33
_atom_site_aniso_U_23
_atom_site_aniso_U_13
_atom_site_aniso_U_12
Gd1 0.01458(12) 0.01481(12) 0.01469(10) -0.00145(8) -0.00288(8) 0.00683(10)
Gd2 0.0193(3) 0.0193(3) 0.0207(6) 0.000 0.000 0.00964(15)
I1 0.02981(19) 0.02481(17) 0.02227(14) 0.00506(12) 0.00939(12) 0.01979(16)
I2 0.02675(18) 0.02441(17) 0.01916(13) 0.00419(11) 0.00661(12) 0.01487(14)
Zn 0.0130(4) 0.0130(4) 0.0141(5) 0.000 0.000 0.00648(19)

loop_
_atom_type_symbol
_atom_type_description
_atom_type_scat_dispersion_real
_atom_type_scat_dispersion_imag
_atom_type_scat_source
Zn Zn 0.2839 1.4301 'International Tables Vol C Tables 4.2.6.8 and 6.1.1.4'
I I -0.4742 1.8119 'International Tables Vol C Tables 4.2.6.8 and 6.1.1.4'
Gd Gd -0.1653 3.9035 'International Tables Vol C Tables 4.2.6.8 and 6.1.1.4'

loop_
_geom_angle_atom_site_label_1
_geom_angle_atom_site_label_2
_geom_angle_atom_site_label_3
_geom_angle
_geom_angle_site_symmetry_1
_geom_angle_site_symmetry_3
_geom_angle_publ_flag
Zn Gd1 I1 96.294(11) 7_554 3_565 ?
Zn Gd1 I2 96.050(10) 7_554 11_565 ?
I1 Gd1 I2 87.779(12) 3_565 11_565 ?
Zn Gd1 I1 95.691(10) 7_554 14_455 ?
I1 Gd1 I1 89.482(7) 3_565 14_455 ?
I2 Gd1 I1 168.167(12) 11_565 14_455 ?
Zn Gd1 I2 95.968(10) 7_554 12 ?
I1 Gd1 I2 167.691(13) 3_565 12 ?
I2 Gd1 I2 91.996(15) 11_565 12 ?
I1 Gd1 I2 88.239(11) 14_455 12 ?
Zn Gd1 I1 179.549(11) 7_554 12 ?
I1 Gd1 I1 83.793(11) 3_565 12 ?
I2 Gd1 I1 84.394(11) 11_565 12 ?
I1 Gd1 I1 83.866(11) 14_455 12 ?
I2 Gd1 I1 83.937(11) 12 12 ?
Zn Gd1 Gd1 45.051(4) 7_554 15 ?
I1 Gd1 Gd1 94.655(12) 3_565 15 ?
I2 Gd1 Gd1 141.086(8) 11_565 15 ?
I1 Gd1 Gd1 50.640(9) 14_455 15 ?
I2 Gd1 Gd1 93.241(10) 12 15 ?
I1 Gd1 Gd1 134.506(10) 12 15 ?
Zn Gd1 Gd1 45.055(4) 7_554 14_455 ?
I1 Gd1 Gd1 51.239(9) 3_565 14_455 ?
I2 Gd1 Gd1 93.297(10) 11_565 14_455 ?
I1 Gd1 Gd1 93.953(12) 14_455 14_455 ?
I2 Gd1 Gd1 141.007(9) 12 14_455 ?
I1 Gd1 Gd1 135.029(9) 12 14_455 ?
Gd1 Gd1 Gd1 60.122(10) 15 14_455 ?
Zn Gd1 Gd1 44.948(4) 7_554 3_565 ?
I1 Gd1 Gd1 94.235(10) 3_565 3_565 ?
I2 Gd1 Gd1 51.115(9) 11_565 3_565 ?
I1 Gd1 Gd1 140.639(8) 14_455 3_565 ?
I2 Gd1 Gd1 95.194(8) 12 3_565 ?
I1 Gd1 Gd1 135.495(10) 12 3_565 ?
Gd1 Gd1 Gd1 90.000(1) 15 3_565 ?
Gd1 Gd1 Gd1 59.939(5) 14_455 3_565 ?
Zn Gd1 Gd1 44.946(4) 7_554 2_665 ?
I1 Gd1 Gd1 141.239(9) 3_565 2_665 ?
I2 Gd1 Gd1 95.250(8) 11_565 2_665 ?
I1 Gd1 Gd1 94.091(10) 14_455 2_665 ?
I2 Gd1 Gd1 51.035(9) 12 2_665 ?
I1 Gd1 Gd1 134.967(9) 12 2_665 ?
Gd1 Gd1 Gd1 59.939(5) 15 2_665 ?
Gd1 Gd1 Gd1 90.0 14_455 2_665 ?
Gd1 Gd1 Gd1 60.0 3_565 2_665 ?
Zn Gd1 Gd2 90.776(10) 7_554 7_554 ?
I1 Gd1 Gd2 134.285(9) 3_565 7_554 ?
I2 Gd1 Gd2 46.524(7) 11_565 7_554 ?
I1 Gd1 Gd2 134.747(10) 14_455 7_554 ?
I2 Gd1 Gd2 46.515(7) 12 7_554 ?
I1 Gd1 Gd2 89.477(12) 12 7_554 ?
Gd1 Gd1 Gd2 120.632(9) 15 7_554 ?
Gd1 Gd1 Gd2 120.633(8) 14_455 7_554 ?
Gd1 Gd1 Gd2 60.697(6) 3_565 7_554 ?
Gd1 Gd1 Gd2 60.695(6) 2_665 7_554 ?
Zn Gd1 Gd2 94.759(10) 7_554 16_554 ?
I1 Gd1 Gd2 133.493(9) 3_565 16_554 ?
I2 Gd1 Gd2 46.127(7) 11_565 16_554 ?
I1 Gd1 Gd2 134.006(9) 14_455 16_554 ?
I2 Gd1 Gd2 46.126(7) 12 16_554 ?
I1 Gd1 Gd2 85.495(10) 12 16_554 ?
Gd1 Gd1 Gd2 123.840(8) 15 16_554 ?
Gd1 Gd1 Gd2 123.841(8) 14_455 16_554 ?
Gd1 Gd1 Gd2 63.983(5) 3_565 16_554 ?
Gd1 Gd1 Gd2 63.982(5) 2_665 16_554 ?
Gd2 Gd1 Gd2 3.982(10) 7_554 16_554 ?
Zn Gd1 Gd1 139.044(10) 7_554 10_565 ?
I1 Gd1 Gd1 42.752(7) 3_565 10_565 ?
I2 Gd1 Gd1 84.703(9) 11_565 10_565 ?
I1 Gd1 Gd1 85.473(9) 14_455 10_565 ?
I2 Gd1 Gd1 124.971(11) 12 10_565 ?
I1 Gd1 Gd1 41.041(7) 12 10_565 ?
Gd1 Gd1 Gd1 122.158(10) 15 10_565 ?
Gd1 Gd1 Gd1 93.990(8) 14_455 10_565 ?
Gd1 Gd1 Gd1 122.395(10) 3_565 10_565 ?
Gd1 Gd1 Gd1 176.006(8) 2_665 10_565 ?
Gd2 Gd1 Gd1 117.060(10) 7_554 10_565 ?
Gd2 Gd1 Gd1 113.637(9) 16_554 10_565 ?
Zn Gd1 I2 58.467(7) 7_554 4_455 ?
I1 Gd1 I2 57.402(9) 3_565 4_455 ?
I2 Gd1 I2 129.851(10) 11_565 4_455 ?
I1 Gd1 I2 56.652(9) 14_455 4_455 ?
I2 Gd1 I2 129.747(10) 12 4_455 ?
I1 Gd1 I2 121.279(10) 12 4_455 ?
Gd1 Gd1 I2 37.259(7) 15 4_455 ?
Gd1 Gd1 I2 37.309(7) 14_455 4_455 ?
Gd1 Gd1 I2 93.181(5) 3_565 4_455 ?
Gd1 Gd1 I2 93.151(5) 2_665 4_455 ?
Gd2 Gd1 I2 149.243(10) 7_554 4_455 ?
Gd2 Gd1 I2 153.225(9) 16_554 4_455 ?
Gd1 Gd1 I2 89.926(7) 10_565 4_455 ?
Zn Gd1 I1 57.739(6) 7_554 . ?
I1 Gd1 I1 131.169(12) 3_565 . ?
I2 Gd1 I1 131.429(10) 11_565 . ?
I1 Gd1 I1 57.474(5) 14_455 . ?
I2 Gd1 I1 56.248(9) 12 . ?
I1 Gd1 I1 121.889(12) 12 . ?
Gd1 Gd1 I1 37.000(4) 15 . ?
Gd1 Gd1 I1 92.783(7) 14_455 . ?
Gd1 Gd1 I1 92.465(6) 3_565 . ?
Gd1 Gd1 I1 36.620(6) 2_665 . ?
Gd2 Gd1 I1 90.181(7) 7_554 . ?
Gd2 Gd1 I1 92.305(7) 16_554 . ?
Gd1 Gd1 I1 142.704(9) 10_565 . ?
I2 Gd1 I1 73.971(7) 4_455 . ?
Zn Gd1 I1 57.544(6) 7_554 13_565 ?
I1 Gd1 I1 57.339(5) 3_565 13_565 ?
I2 Gd1 I1 56.801(9) 11_565 13_565 ?
I1 Gd1 I1 129.983(12) 14_455 13_565 ?
I2 Gd1 I1 131.728(10) 12 13_565 ?
I1 Gd1 I1 122.827(11) 12 13_565 ?
Gd1 Gd1 I1 92.378(7) 15 13_565 ?
Gd1 Gd1 I1 36.502(5) 14_455 13_565 ?
Gd1 Gd1 I1 36.899(6) 3_565 13_565 ?
Gd1 Gd1 I1 92.526(6) 2_665 13_565 ?
Gd2 Gd1 I1 90.650(7) 7_554 13_565 ?
Gd2 Gd1 I1 92.785(7) 16_554 13_565 ?
Gd1 Gd1 I1 90.787(7) 10_565 13_565 ?
I2 Gd1 I1 73.519(6) 4_455 13_565 ?
I1 Gd1 I1 115.283(7) . 13_565 ?
Zn Gd1 I2 56.964(8) 7_554 10_665 ?
I1 Gd1 I2 130.242(10) 3_565 10_665 ?
I2 Gd1 I2 58.761(8) 11_565 10_665 ?
I1 Gd1 I2 130.225(10) 14_455 10_665 ?
I2 Gd1 I2 58.755(8) 12 10_665 ?
I1 Gd1 I2 123.289(10) 12 10_665 ?
Gd1 Gd1 I2 91.965(6) 15 10_665 ?
Gd1 Gd1 I2 91.935(6) 14_455 10_665 ?
Gd1 Gd1 I2 36.438(5) 3_565 10_665 ?
Gd1 Gd1 I2 36.488(5) 2_665 10_665 ?
Gd2 Gd1 I2 33.812(7) 7_554 10_665 ?
Gd2 Gd1 I2 37.795(6) 16_554 10_665 ?
Gd1 Gd1 I2 143.268(9) 10_565 10_665 ?
I2 Gd1 I2 115.431(6) 4_455 10_665 ?
I1 Gd1 I2 72.905(6) . 10_665 ?
I1 Gd1 I2 73.165(7) 13_565 10_665 ?
Zn Gd1 I2 128.786(9) 7_554 4_454 ?
I1 Gd1 I2 118.500(10) 3_565 4_454 ?
I2 Gd1 I2 53.064(7) 11_565 4_454 ?
I1 Gd1 I2 119.168(10) 14_455 4_454 ?
I2 Gd1 I2 53.068(7) 12 4_454 ?
I1 Gd1 I2 51.468(8) 12 4_454 ?
Gd1 Gd1 I2 146.307(8) 15 4_454 ?
Gd1 Gd1 I2 146.359(8) 14_455 4_454 ?
Gd1 Gd1 I2 93.128(5) 3_565 4_454 ?
Gd1 Gd1 I2 93.099(5) 2_665 4_454 ?
Gd2 Gd1 I2 38.009(8) 7_554 4_454 ?
Gd2 Gd1 I2 34.027(7) 16_554 4_454 ?
Gd1 Gd1 I2 83.672(7) 10_565 4_454 ?
I2 Gd1 I2 172.747(10) 4_455 4_454 ?
I1 Gd1 I2 109.315(7) . 4_454 ?
I1 Gd1 I2 109.863(7) 13_565 4_454 ?
I2 Gd1 I2 71.822(7) 10_665 4_454 ?
Zn Gd1 I2 127.285(7) 7_554 9_554 ?
I1 Gd1 I2 118.955(10) 3_565 9_554 ?
I2 Gd1 I2 121.272(9) 11_565 9_554 ?
I1 Gd1 I2 50.989(9) 14_455 9_554 ?
I2 Gd1 I2 51.360(10) 12 9_554 ?
I1 Gd1 I2 52.338(8) 12 9_554 ?
Gd1 Gd1 I2 91.241(7) 15 9_554 ?
Gd1 Gd1 I2 144.942(8) 14_455 9_554 ?
Gd1 Gd1 I2 146.548(7) 3_565 9_554 ?
Gd1 Gd1 I2 92.229(8) 2_665 9_554 ?
Gd2 Gd1 I2 90.430(8) 7_554 9_554 ?
Gd2 Gd1 I2 88.018(7) 16_554 9_554 ?
Gd1 Gd1 I2 84.407(7) 10_565 9_554 ?
I2 Gd1 I2 107.638(7) 4_455 9_554 ?
I1 Gd1 I2 69.559(6) . 9_554 ?
I1 Gd1 I2 175.035(8) 13_565 9_554 ?
I2 Gd1 I2 110.113(8) 10_665 9_554 ?
I2 Gd1 I2 68.431(7) 4_454 9_554 ?
Zn Gd1 I2 126.588(10) 7_554 2 ?
I1 Gd1 I2 51.939(8) 3_565 2 ?
I2 Gd1 I2 119.953(8) 11_565 2 ?
I1 Gd1 I2 50.508(8) 14_455 2 ?
I2 Gd1 I2 118.592(11) 12 2 ?
I1 Gd1 I2 53.153(9) 12 2 ?
Gd1 Gd1 I2 90.697(8) 15 2 ?
Gd1 Gd1 I2 91.559(8) 14_455 2 ?
Gd1 Gd1 I2 146.102(8) 3_565 2 ?
Gd1 Gd1 I2 144.589(8) 2_665 2 ?
Gd2 Gd1 I2 142.623(10) 7_554 2 ?
Gd2 Gd1 I2 138.641(7) 16_554 2 ?
Gd1 Gd1 I2 35.249(5) 10_565 2 ?
I2 Gd1 I2 68.128(6) 4_455 2 ?
I1 Gd1 I2 107.981(7) . 2 ?
I1 Gd1 I2 109.227(7) 13_565 2 ?
I2 Gd1 I2 176.348(6) 10_665 2 ?
I2 Gd1 I2 104.620(7) 4_454 2 ?
I2 Gd1 I2 67.315(4) 9_554 2 ?
Zn Gd1 I1 126.559(7) 7_554 8_554 ?
I1 Gd1 I1 50.988(7) 3_565 8_554 ?
I2 Gd1 I1 49.962(8) 11_565 8_554 ?
I1 Gd1 I1 120.499(8) 14_455 8_554 ?
I2 Gd1 I1 120.871(10) 12 8_554 ?
I1 Gd1 I1 53.815(8) 12 8_554 ?
Gd1 Gd1 I1 145.606(8) 15 8_554 ?
Gd1 Gd1 I1 91.171(7) 14_455 8_554 ?
Gd1 Gd1 I1 91.027(8) 3_565 8_554 ?
Gd1 Gd1 I1 145.202(7) 2_665 8_554 ?
Gd2 Gd1 I1 89.307(8) 7_554 8_554 ?
Gd2 Gd1 I1 86.937(7) 16_554 8_554 ?
Gd1 Gd1 I1 35.026(5) 10_565 8_554 ?
I2 Gd1 I1 108.384(7) 4_455 8_554 ?
I1 Gd1 I1 175.677(7) . 8_554 ?
I1 Gd1 I1 69.017(8) 13_565 8_554 ?
I2 Gd1 I1 108.718(7) 10_665 8_554 ?
I2 Gd1 I1 67.923(6) 4_454 8_554 ?
I2 Gd1 I1 106.152(7) 9_554 8_554 ?
I2 Gd1 I1 70.141(6) 2 8_554 ?
Zn Gd1 Gd1 0.0 7_554 13_565 ?
I1 Gd1 Gd1 96.292(11) 3_565 13_565 ?
I2 Gd1 Gd1 96.049(10) 11_565 13_565 ?
I1 Gd1 Gd1 95.693(10) 14_455 13_565 ?
I2 Gd1 Gd1 95.970(10) 12 13_565 ?
I1 Gd1 Gd1 179.551(11) 12 13_565 ?
Gd1 Gd1 Gd1 45.053(4) 15 13_565 ?
Gd1 Gd1 Gd1 45.053(4) 14_455 13_565 ?
Gd1 Gd1 Gd1 44.947(4) 3_565 13_565 ?
Gd1 Gd1 Gd1 44.948(4) 2_665 13_565 ?
Gd2 Gd1 Gd1 90.777(10) 7_554 13_565 ?
Gd2 Gd1 Gd1 94.759(10) 16_554 13_565 ?
Gd1 Gd1 Gd1 139.042(10) 10_565 13_565 ?
I2 Gd1 Gd1 58.466(7) 4_455 13_565 ?
I1 Gd1 Gd1 57.741(6) . 13_565 ?
I1 Gd1 Gd1 57.542(6) 13_565 13_565 ?
I2 Gd1 Gd1 56.964(7) 10_665 13_565 ?
I2 Gd1 Gd1 128.786(9) 4_454 13_565 ?
I2 Gd1 Gd1 127.287(7) 9_554 13_565 ?
I2 Gd1 Gd1 126.588(10) 2 13_565 ?
I1 Gd1 Gd1 126.557(7) 8_554 13_565 ?
Zn Gd1 Gd1 177.282(7) 7_554 8_554 ?
I1 Gd1 Gd1 80.992(11) 3_565 8_554 ?
I2 Gd1 Gd1 84.019(9) 11_565 8_554 ?
I1 Gd1 Gd1 84.183(9) 14_455 8_554 ?
I2 Gd1 Gd1 86.743(8) 12 8_554 ?
I1 Gd1 Gd1 2.817(6) 12 8_554 ?
Gd1 Gd1 Gd1 134.762(6) 15 8_554 ?
Gd1 Gd1 Gd1 132.231(6) 14_455 8_554 ?
Gd1 Gd1 Gd1 135.110(7) 3_565 8_554 ?
Gd1 Gd1 Gd1 137.769(6) 2_665 8_554 ?
Gd2 Gd1 Gd1 91.232(9) 7_554 8_554 ?
Gd2 Gd1 Gd1 87.252(8) 16_554 8_554 ?
Gd1 Gd1 Gd1 38.241(7) 10_565 8_554 ?
I2 Gd1 Gd1 119.509(7) 4_455 8_554 ?
I1 Gd1 Gd1 124.079(6) . 8_554 ?
I1 Gd1 Gd1 120.594(8) 13_565 8_554 ?
I2 Gd1 Gd1 125.024(6) 10_665 8_554 ?
I2 Gd1 Gd1 53.247(5) 4_454 8_554 ?
I2 Gd1 Gd1 54.533(4) 9_554 8_554 ?
I2 Gd1 Gd1 51.462(7) 2 8_554 ?
I1 Gd1 Gd1 51.647(5) 8_554 8_554 ?
Gd1 Gd1 Gd1 177.281(7) 13_565 8_554 ?
Zn Gd1 Gd1 92.821(7) 7_554 6_455 ?
I1 Gd1 Gd1 90.118(8) 3_565 6_455 ?
I2 Gd1 Gd1 171.055(10) 11_565 6_455 ?
I1 Gd1 Gd1 2.888(7) 14_455 6_455 ?
I2 Gd1 Gd1 88.210(10) 12 6_455 ?
I1 Gd1 Gd1 86.736(9) 12 6_455 ?
Gd1 Gd1 Gd1 47.770(6) 15 6_455 ?
Gd1 Gd1 Gd1 92.158(8) 14_455 6_455 ?
Gd1 Gd1 Gd1 137.769(6) 3_565 6_455 ?
Gd1 Gd1 Gd1 91.833(8) 2_665 6_455 ?
Gd2 Gd1 Gd1 134.692(6) 7_554 6_455 ?
Gd2 Gd1 Gd1 134.228(6) 16_554 6_455 ?
Gd1 Gd1 Gd1 87.850(6) 10_565 6_455 ?
I2 Gd1 Gd1 54.922(5) 4_455 6_455 ?
I1 Gd1 Gd1 55.253(5) . 6_455 ?
I1 Gd1 Gd1 128.415(7) 13_565 6_455 ?
I2 Gd1 Gd1 128.128(7) 10_665 6_455 ?
I2 Gd1 Gd1 121.171(7) 4_454 6_455 ?
I2 Gd1 Gd1 52.810(8) 9_554 6_455 ?
I2 Gd1 Gd1 52.757(4) 2 6_455 ?
I1 Gd1 Gd1 122.860(6) 8_554 6_455 ?
Gd1 Gd1 Gd1 92.823(7) 13_565 6_455 ?
Gd1 Gd1 Gd1 87.065(5) 8_554 6_455 ?
Zn Gd1 I1 65.381(6) 7_554 4_455 ?
I1 Gd1 I1 30.914(9) 3_565 4_455 ?
I2 Gd1 I1 91.309(10) 11_565 4_455 ?
I1 Gd1 I1 92.244(10) 14_455 4_455 ?
I2 Gd1 I1 161.306(10) 12 4_455 ?
I1 Gd1 I1 114.703(9) 12 4_455 ?
Gd1 Gd1 I1 72.924(9) 15 4_455 ?
Gd1 Gd1 I1 20.326(5) 14_455 4_455 ?
Gd1 Gd1 I1 72.810(5) 3_565 4_455 ?
Gd1 Gd1 I1 110.327(5) 2_665 4_455 ?
Gd2 Gd1 I1 130.416(7) 7_554 4_455 ?
Gd2 Gd1 I1 132.461(7) 16_554 4_455 ?
Gd1 Gd1 I1 73.663(7) 10_565 4_455 ?
I2 Gd1 I1 40.060(6) 4_455 4_455 ?
I1 Gd1 I1 108.900(8) . 4_455 ?
I1 Gd1 I1 39.766(6) 13_565 4_455 ?
I2 Gd1 I1 108.141(6) 10_665 4_455 ?
I2 Gd1 I1 139.667(7) 4_454 4_455 ?
I2 Gd1 I1 138.910(6) 9_554 4_455 ?
I2 Gd1 I1 75.048(6) 2 4_455 ?
I1 Gd1 I1 74.593(6) 8_554 4_455 ?
Gd1 Gd1 I1 65.379(6) 13_565 4_455 ?
Gd1 Gd1 I1 111.904(7) 8_554 4_455 ?
Gd1 Gd1 I1 91.346(6) 6_455 4_455 ?
Zn Gd1 I1 65.147(6) 7_554 5 ?
I1 Gd1 I1 93.127(12) 3_565 5 ?
I2 Gd1 I1 161.170(9) 11_565 5 ?
I1 Gd1 I1 30.548(9) 14_455 5 ?
I2 Gd1 I1 91.047(10) 12 5 ?
I1 Gd1 I1 114.410(10) 12 5 ?
Gd1 Gd1 I1 20.096(5) 15 5 ?
Gd1 Gd1 I1 72.958(9) 14_455 5 ?
Gd1 Gd1 I1 110.094(5) 3_565 5 ?
Gd1 Gd1 I1 72.466(6) 2_665 5 ?
Gd2 Gd1 I1 130.091(8) 7_554 5 ?
Gd2 Gd1 I1 132.147(7) 16_554 5 ?
Gd1 Gd1 I1 108.556(8) 10_565 5 ?
I2 Gd1 I1 40.159(6) 4_455 5 ?
I1 Gd1 I1 39.911(5) . 5 ?
I1 Gd1 I1 108.419(6) 13_565 5 ?
I2 Gd1 I1 107.841(6) 10_665 5 ?
I2 Gd1 I1 139.513(7) 4_454 5 ?
I2 Gd1 I1 74.432(8) 9_554 5 ?
I2 Gd1 I1 74.236(6) 2 5 ?
I1 Gd1 I1 140.434(8) 8_554 5 ?
Gd1 Gd1 I1 65.148(6) 13_565 5 ?
Gd1 Gd1 I1 114.712(6) 8_554 5 ?
Gd1 Gd1 I1 27.675(4) 6_455 5 ?
I1 Gd1 I1 80.165(8) 4_455 5 ?
Zn Gd1 I1 65.049(6) 7_554 11_565 ?
I1 Gd1 I1 92.163(11) 3_565 11_565 ?
I2 Gd1 I1 31.018(7) 11_565 11_565 ?
I1 Gd1 I1 160.736(10) 14_455 11_565 ?
I2 Gd1 I1 93.974(9) 12 11_565 ?
I1 Gd1 I1 115.394(9) 12 11_565 ?
Gd1 Gd1 I1 110.100(4) 15 11_565 ?
Gd1 Gd1 I1 72.431(7) 14_455 11_565 ?
Gd1 Gd1 I1 20.101(4) 3_565 11_565 ?
Gd1 Gd1 I1 72.857(5) 2_665 11_565 ?
Gd2 Gd1 I1 50.797(5) 7_554 11_565 ?
Gd2 Gd1 I1 53.083(5) 16_554 11_565 ?
Gd1 Gd1 I1 108.526(7) 10_565 11_565 ?
I2 Gd1 I1 108.867(6) 4_455 11_565 ?
I1 Gd1 I1 108.488(8) . 11_565 ?
I1 Gd1 I1 39.871(6) 13_565 11_565 ?
I2 Gd1 I1 40.088(5) 10_665 11_565 ?
I2 Gd1 I1 76.549(6) 4_454 11_565 ?
I2 Gd1 I1 141.091(7) 9_554 11_565 ?
I2 Gd1 I1 140.643(6) 2 11_565 ?
I1 Gd1 I1 74.403(6) 8_554 11_565 ?
Gd1 Gd1 I1 65.047(6) 13_565 11_565 ?
Gd1 Gd1 I1 115.033(6) 8_554 11_565 ?
Gd1 Gd1 I1 157.870(5) 6_455 11_565 ?
I1 Gd1 I1 79.628(6) 4_455 11_565 ?
I1 Gd1 I1 130.195(4) 5 11_565 ?
Zn Gd1 I1 64.815(7) 7_554 10_665 ?
I1 Gd1 I1 161.107(10) 3_565 10_665 ?
I2 Gd1 I1 93.773(9) 11_565 10_665 ?
I1 Gd1 I1 92.542(10) 14_455 10_665 ?
I2 Gd1 I1 31.179(8) 12 10_665 ?
I1 Gd1 I1 115.099(9) 12 10_665 ?
Gd1 Gd1 I1 72.465(6) 15 10_665 ?
Gd1 Gd1 I1 109.870(5) 14_455 10_665 ?
Gd1 Gd1 I1 72.514(5) 3_565 10_665 ?
Gd1 Gd1 I1 19.869(5) 2_665 10_665 ?
Gd2 Gd1 I1 50.655(5) 7_554 10_665 ?
Gd2 Gd1 I1 52.965(5) 16_554 10_665 ?
Gd1 Gd1 I1 156.140(8) 10_565 10_665 ?
I2 Gd1 I1 108.811(6) 4_455 10_665 ?
I1 Gd1 I1 39.564(6) . 10_665 ?
I1 Gd1 I1 108.315(7) 13_565 10_665 ?
I2 Gd1 I1 39.825(5) 10_665 10_665 ?
I2 Gd1 I1 76.556(6) 4_454 10_665 ?
I2 Gd1 I1 76.040(6) 9_554 10_665 ?
I2 Gd1 I1 139.258(6) 2 10_665 ?
I1 Gd1 I1 139.901(7) 8_554 10_665 ?
Gd1 Gd1 I1 64.817(7) 13_565 10_665 ?
Gd1 Gd1 I1 117.899(6) 8_554 10_665 ?
Gd1 Gd1 I1 91.031(6) 6_455 10_665 ?
I1 Gd1 I1 130.196(4) 4_455 10_665 ?
I1 Gd1 I1 79.450(6) 5 10_665 ?
I1 Gd1 I1 79.907(4) 11_565 10_665 ?
Zn Gd1 I1 27.948(4) 7_554 2_665 ?
I1 Gd1 I1 95.506(8) 3_565 2_665 ?
I2 Gd1 I1 68.111(8) 11_565 2_665 ?
I1 Gd1 I1 123.640(9) 14_455 2_665 ?
I2 Gd1 I1 95.825(9) 12 2_665 ?
I1 Gd1 I1 152.494(10) 12 2_665 ?
Gd1 Gd1 I1 72.999(4) 15 2_665 ?
Gd1 Gd1 I1 51.425(4) 14_455 2_665 ?
Gd1 Gd1 I1 17.000(4) 3_565 2_665 ?
Gd1 Gd1 I1 51.263(5) 2_665 2_665 ?
Gd2 Gd1 I1 71.324(8) 7_554 2_665 ?
Gd2 Gd1 I1 75.061(7) 16_554 2_665 ?
Gd1 Gd1 I1 131.991(7) 10_565 2_665 ?
I2 Gd1 I1 79.708(6) 4_455 2_665 ?
I1 Gd1 I1 78.853(5) . 2_665 ?
I1 Gd1 I1 41.266(2) 13_565 2_665 ?
I2 Gd1 I1 40.512(6) 10_665 2_665 ?
I2 Gd1 I1 107.131(6) 4_454 2_665 ?
I2 Gd1 I1 143.449(7) 9_554 2_665 ?
I2 Gd1 I1 142.960(7) 2 2_665 ?
I1 Gd1 I1 105.029(7) 8_554 2_665 ?
Gd1 Gd1 I1 27.947(4) 13_565 2_665 ?
Gd1 Gd1 I1 152.062(5) 8_554 2_665 ?
Gd1 Gd1 I1 120.769(6) 6_455 2_665 ?
I1 Gd1 I1 68.468(6) 4_455 2_665 ?
I1 Gd1 I1 93.094(5) 5 2_665 ?
I1 Gd1 I1 37.102(6) 11_565 2_665 ?
I1 Gd1 I1 67.859(7) 10_665 2_665 ?
Zn Gd1 I2 92.253(8) 7_554 16 ?
I1 Gd1 I2 26.389(8) 3_565 16 ?
I2 Gd1 I2 114.154(10) 11_565 16 ?
I1 Gd1 I2 63.860(9) 14_455 16 ?
I2 Gd1 I2 151.590(9) 12 16 ?
I1 Gd1 I2 87.630(10) 12 16 ?
Gd1 Gd1 I2 73.702(9) 15 16 ?
Gd1 Gd1 I2 52.547(6) 14_455 16 ?
Gd1 Gd1 I2 109.611(6) 3_565 16 ?
Gd1 Gd1 I2 131.491(5) 2_665 16 ?
Gd2 Gd1 I2 160.672(6) 7_554 16 ?
Gd2 Gd1 I2 159.676(6) 16_554 16 ?
Gd1 Gd1 I2 51.693(7) 10_565 16 ?
I2 Gd1 I2 38.362(7) 4_455 16 ?
I1 Gd1 I2 107.530(7) . 16 ?
I1 Gd1 I2 75.016(6) 13_565 16 ?
I2 Gd1 I2 144.375(7) 10_665 16 ?
I2 Gd1 I2 135.365(7) 4_454 16 ?
I2 Gd1 I2 102.788(6) 9_554 16 ?
I2 Gd1 I2 39.053(6) 2 16 ?
I1 Gd1 I2 73.612(8) 8_554 16 ?
Gd1 Gd1 I2 92.252(8) 13_565 16 ?
Gd1 Gd1 I2 85.251(8) 8_554 16 ?
Gd1 Gd1 I2 64.205(5) 6_455 16 ?
I1 Gd1 I2 36.805(5) 4_455 16 ?
I1 Gd1 I2 67.944(7) 5 16 ?
I1 Gd1 I2 114.096(5) 11_565 16 ?
I1 Gd1 I2 146.103(5) 10_665 16 ?
I1 Gd1 I2 103.908(6) 2_665 16 ?
Gd2 Gd2 I2 117.775(15) 10 13 ?
Gd2 Gd2 I2 117.775(15) 10 15_445 ?
I2 Gd2 I2 100.036(18) 13 15_445 ?
Gd2 Gd2 I2 117.775(15) 10 14_455 ?
I2 Gd2 I2 100.036(18) 13 14_455 ?
I2 Gd2 I2 100.036(18) 15_445 14_455 ?
Gd2 Gd2 I2 53.551(11) 10 7_444 ?
I2 Gd2 I2 171.33(2) 13 7_444 ?
I2 Gd2 I2 85.469(9) 15_445 7_444 ?
I2 Gd2 I2 85.469(10) 14_455 7_444 ?
Gd2 Gd2 I2 53.551(10) 10 9_554 ?
I2 Gd2 I2 85.469(9) 13 9_554 ?
I2 Gd2 I2 171.33(2) 15_445 9_554 ?
I2 Gd2 I2 85.469(9) 14_455 9_554 ?
I2 Gd2 I2 88.313(15) 7_444 9_554 ?
Gd2 Gd2 I2 53.551(10) 10 8_544 ?
I2 Gd2 I2 85.469(10) 13 8_544 ?
I2 Gd2 I2 85.469(9) 15_445 8_544 ?
I2 Gd2 I2 171.33(2) 14_455 8_544 ?
I2 Gd2 I2 88.313(15) 7_444 8_544 ?
I2 Gd2 I2 88.313(15) 9_554 8_544 ?
Gd2 Gd2 Gd1 145.588(7) 10 5 ?
I2 Gd2 Gd1 50.654(12) 13 5 ?
I2 Gd2 Gd1 50.586(12) 15_445 5 ?
I2 Gd2 Gd1 96.64(2) 14_455 5 ?
I2 Gd2 Gd1 135.808(9) 7_444 5 ?
I2 Gd2 Gd1 135.877(9) 9_554 5 ?
I2 Gd2 Gd1 92.036(9) 8_544 5 ?
Gd2 Gd2 Gd1 145.587(8) 10 4_445 ?
I2 Gd2 Gd1 96.64(2) 13 4_445 ?
I2 Gd2 Gd1 50.655(12) 15_445 4_445 ?
I2 Gd2 Gd1 50.585(12) 14_455 4_445 ?
I2 Gd2 Gd1 92.035(10) 7_444 4_445 ?
I2 Gd2 Gd1 135.807(9) 9_554 4_445 ?
I2 Gd2 Gd1 135.878(9) 8_544 4_445 ?
Gd1 Gd2 Gd1 58.607(12) 5 4_445 ?
Gd2 Gd2 Gd1 145.586(7) 10 6_455 ?
I2 Gd2 Gd1 50.586(12) 13 6_455 ?
I2 Gd2 Gd1 96.64(2) 15_445 6_455 ?
I2 Gd2 Gd1 50.653(12) 14_455 6_455 ?
I2 Gd2 Gd1 135.876(9) 7_444 6_455 ?
I2 Gd2 Gd1 92.035(9) 9_554 6_455 ?
I2 Gd2 Gd1 135.809(9) 8_544 6_455 ?
Gd1 Gd2 Gd1 58.607(12) 5 6_455 ?
Gd1 Gd2 Gd1 58.607(12) 4_445 6_455 ?
Gd2 Gd2 Gd1 30.430(6) 10 17_444 ?
I2 Gd2 Gd1 128.716(13) 13 17_444 ?
I2 Gd2 Gd1 128.777(14) 15_445 17_444 ?
I2 Gd2 Gd1 87.345(12) 14_455 17_444 ?
I2 Gd2 Gd1 44.308(9) 7_444 17_444 ?
I2 Gd2 Gd1 44.247(9) 9_554 17_444 ?
I2 Gd2 Gd1 83.981(16) 8_544 17_444 ?
Gd1 Gd2 Gd1 176.018(10) 5 17_444 ?
Gd1 Gd2 Gd1 124.626(8) 4_445 17_444 ?
Gd1 Gd2 Gd1 124.626(8) 6_455 17_444 ?
Gd2 Gd2 Gd1 30.431(6) 10 16_554 ?
I2 Gd2 Gd1 87.344(13) 13 16_554 ?
I2 Gd2 Gd1 128.715(13) 15_445 16_554 ?
I2 Gd2 Gd1 128.778(14) 14_455 16_554 ?
I2 Gd2 Gd1 83.982(16) 7_444 16_554 ?
I2 Gd2 Gd1 44.309(9) 9_554 16_554 ?
I2 Gd2 Gd1 44.245(9) 8_544 16_554 ?
Gd1 Gd2 Gd1 124.626(8) 5 16_554 ?
Gd1 Gd2 Gd1 176.018(10) 4_445 16_554 ?
Gd1 Gd2 Gd1 124.626(8) 6_455 16_554 ?
Gd1 Gd2 Gd1 52.034(10) 17_444 16_554 ?
Gd2 Gd2 Gd1 30.431(6) 10 18_544 ?
I2 Gd2 Gd1 128.776(14) 13 18_544 ?
I2 Gd2 Gd1 87.344(12) 15_445 18_544 ?
I2 Gd2 Gd1 128.717(13) 14_455 18_544 ?
I2 Gd2 Gd1 44.247(9) 7_444 18_544 ?
I2 Gd2 Gd1 83.982(16) 9_554 18_544 ?
I2 Gd2 Gd1 44.307(9) 8_544 18_544 ?
Gd1 Gd2 Gd1 124.626(8) 5 18_544 ?
Gd1 Gd2 Gd1 124.626(8) 4_445 18_544 ?
Gd1 Gd2 Gd1 176.018(10) 6_455 18_544 ?
Gd1 Gd2 Gd1 52.034(10) 17_444 18_544 ?
Gd1 Gd2 Gd1 52.034(10) 16_554 18_544 ?
Gd2 Gd2 Zn 180.0 10 . ?
I2 Gd2 Zn 62.225(15) 13 . ?
I2 Gd2 Zn 62.225(15) 15_445 . ?
I2 Gd2 Zn 62.225(15) 14_455 . ?
I2 Gd2 Zn 126.449(11) 7_444 . ?
I2 Gd2 Zn 126.449(10) 9_554 . ?
I2 Gd2 Zn 126.449(10) 8_544 . ?
Gd1 Gd2 Zn 34.412(7) 5 . ?
Gd1 Gd2 Zn 34.413(8) 4_445 . ?
Gd1 Gd2 Zn 34.414(7) 6_455 . ?
Gd1 Gd2 Zn 149.570(6) 17_444 . ?
Gd1 Gd2 Zn 149.569(6) 16_554 . ?
Gd1 Gd2 Zn 149.569(6) 18_544 . ?
Gd2 Gd2 I1 106.791(8) 10 13 ?
I2 Gd2 I1 55.912(8) 13 13 ?
I2 Gd2 I1 56.233(9) 15_445 13 ?
I2 Gd2 I1 135.43(2) 14_455 13 ?
I2 Gd2 I1 123.971(8) 7_444 13 ?
I2 Gd2 I1 123.680(9) 9_554 13 ?
I2 Gd2 I1 53.240(8) 8_544 13 ?
Gd1 Gd2 I1 38.798(5) 5 13 ?
Gd1 Gd2 I1 91.961(11) 4_445 13 ?
Gd1 Gd2 I1 91.733(11) 6_455 13 ?
Gd1 Gd2 I1 137.220(12) 17_444 13 ?
Gd1 Gd2 I1 90.277(7) 16_554 13 ?
Gd1 Gd2 I1 90.481(7) 18_544 13 ?
Zn Gd2 I1 73.209(8) . 13 ?
Gd2 Gd2 I1 106.790(8) 10 15_445 ?
I2 Gd2 I1 135.43(2) 13 15_445 ?
I2 Gd2 I1 55.913(8) 15_445 15_445 ?
I2 Gd2 I1 56.232(9) 14_455 15_445 ?
I2 Gd2 I1 53.239(8) 7_444 15_445 ?
I2 Gd2 I1 123.971(8) 9_554 15_445 ?
I2 Gd2 I1 123.681(9) 8_544 15_445 ?
Gd1 Gd2 I1 91.733(11) 5 15_445 ?
Gd1 Gd2 I1 38.797(5) 4_445 15_445 ?
Gd1 Gd2 I1 91.959(11) 6_455 15_445 ?
Gd1 Gd2 I1 90.481(7) 17_444 15_445 ?
Gd1 Gd2 I1 137.221(12) 16_554 15_445 ?
Gd1 Gd2 I1 90.278(7) 18_544 15_445 ?
Zn Gd2 I1 73.210(8) . 15_445 ?
I1 Gd2 I1 112.015(7) 13 15_445 ?
Gd2 Gd2 I1 106.790(8) 10 14_455 ?
I2 Gd2 I1 56.233(9) 13 14_455 ?
I2 Gd2 I1 135.43(2) 15_445 14_455 ?
I2 Gd2 I1 55.911(8) 14_455 14_455 ?
I2 Gd2 I1 123.679(9) 7_444 14_455 ?
I2 Gd2 I1 53.239(8) 9_554 14_455 ?
I2 Gd2 I1 123.972(9) 8_544 14_455 ?
Gd1 Gd2 I1 91.959(11) 5 14_455 ?
Gd1 Gd2 I1 91.732(11) 4_445 14_455 ?
Gd1 Gd2 I1 38.797(5) 6_455 14_455 ?
Gd1 Gd2 I1 90.278(7) 17_444 14_455 ?
Gd1 Gd2 I1 90.482(7) 16_554 14_455 ?
Gd1 Gd2 I1 137.221(12) 18_544 14_455 ?
Zn Gd2 I1 73.210(8) . 14_455 ?
I1 Gd2 I1 112.014(7) 13 14_455 ?
I1 Gd2 I1 112.013(7) 15_445 14_455 ?
Gd2 Gd2 I1 67.502(8) 10 7_444 ?
I2 Gd2 I1 126.106(8) 13 7_444 ?
I2 Gd2 I1 125.788(8) 15_445 7_444 ?
I2 Gd2 I1 50.273(10) 14_455 7_444 ?
I2 Gd2 I1 53.062(8) 7_444 7_444 ?
I2 Gd2 I1 53.354(8) 9_554 7_444 ?
I2 Gd2 I1 121.053(17) 8_544 7_444 ?
Gd1 Gd2 I1 146.910(13) 5 7_444 ?
Gd1 Gd2 I1 93.020(7) 4_445 7_444 ?
Gd1 Gd2 I1 93.240(7) 6_455 7_444 ?
Gd1 Gd2 I1 37.073(5) 17_444 7_444 ?
Gd1 Gd2 I1 84.593(10) 16_554 7_444 ?
Gd1 Gd2 I1 84.395(11) 18_544 7_444 ?
Zn Gd2 I1 112.498(8) . 7_444 ?
I1 Gd2 I1 174.293(14) 13 7_444 ?
I1 Gd2 I1 70.626(4) 15_445 7_444 ?
I1 Gd2 I1 70.627(4) 14_455 7_444 ?
Gd2 Gd2 I1 67.503(8) 10 9_554 ?
I2 Gd2 I1 50.273(10) 13 9_554 ?
I2 Gd2 I1 126.105(8) 15_445 9_554 ?
I2 Gd2 I1 125.789(8) 14_455 9_554 ?
I2 Gd2 I1 121.054(17) 7_444 9_554 ?
I2 Gd2 I1 53.063(8) 9_554 9_554 ?
I2 Gd2 I1 53.353(8) 8_544 9_554 ?
Gd1 Gd2 I1 93.240(7) 5 9_554 ?
Gd1 Gd2 I1 146.910(13) 4_445 9_554 ?
Gd1 Gd2 I1 93.021(7) 6_455 9_554 ?
Gd1 Gd2 I1 84.395(10) 17_444 9_554 ?
Gd1 Gd2 I1 37.072(5) 16_554 9_554 ?
Gd1 Gd2 I1 84.592(10) 18_544 9_554 ?
Zn Gd2 I1 112.497(8) . 9_554 ?
I1 Gd2 I1 70.626(4) 13 9_554 ?
I1 Gd2 I1 174.293(14) 15_445 9_554 ?
I1 Gd2 I1 70.628(4) 14_455 9_554 ?
I1 Gd2 I1 106.283(9) 7_444 9_554 ?
Gd2 Gd2 I1 67.503(8) 10 8_544 ?
I2 Gd2 I1 125.788(8) 13 8_544 ?
I2 Gd2 I1 50.273(11) 15_445 8_544 ?
I2 Gd2 I1 126.106(8) 14_455 8_544 ?
I2 Gd2 I1 53.354(8) 7_444 8_544 ?
I2 Gd2 I1 121.054(17) 9_554 8_544 ?
I2 Gd2 I1 53.062(8) 8_544 8_544 ?
Gd1 Gd2 I1 93.021(7) 5 8_544 ?
Gd1 Gd2 I1 93.241(7) 4_445 8_544 ?
Gd1 Gd2 I1 146.910(13) 6_455 8_544 ?
Gd1 Gd2 I1 84.592(10) 17_444 8_544 ?
Gd1 Gd2 I1 84.394(11) 16_554 8_544 ?
Gd1 Gd2 I1 37.072(5) 18_544 8_544 ?
Zn Gd2 I1 112.497(8) . 8_544 ?
I1 Gd2 I1 70.627(4) 13 8_544 ?
I1 Gd2 I1 70.628(4) 15_445 8_544 ?
I1 Gd2 I1 174.293(14) 14_455 8_544 ?
I1 Gd2 I1 106.283(9) 7_444 8_544 ?
I1 Gd2 I1 106.282(8) 9_554 8_544 ?
Gd2 Gd2 Zn 0.0 10 1_554 ?
I2 Gd2 Zn 117.775(15) 13 1_554 ?
I2 Gd2 Zn 117.775(15) 15_445 1_554 ?
I2 Gd2 Zn 117.775(15) 14_455 1_554 ?
I2 Gd2 Zn 53.551(11) 7_444 1_554 ?
I2 Gd2 Zn 53.551(10) 9_554 1_554 ?
I2 Gd2 Zn 53.551(10) 8_544 1_554 ?
Gd1 Gd2 Zn 145.588(7) 5 1_554 ?
Gd1 Gd2 Zn 145.587(8) 4_445 1_554 ?
Gd1 Gd2 Zn 145.586(7) 6_455 1_554 ?
Gd1 Gd2 Zn 30.430(6) 17_444 1_554 ?
Gd1 Gd2 Zn 30.431(6) 16_554 1_554 ?
Gd1 Gd2 Zn 30.431(6) 18_544 1_554 ?
Zn Gd2 Zn 180.0 . 1_554 ?
I1 Gd2 Zn 106.791(8) 13 1_554 ?
I1 Gd2 Zn 106.790(8) 15_445 1_554 ?
I1 Gd2 Zn 106.790(8) 14_455 1_554 ?
I1 Gd2 Zn 67.502(8) 7_444 1_554 ?
I1 Gd2 Zn 67.503(8) 9_554 1_554 ?
I1 Gd2 Zn 67.503(8) 8_544 1_554 ?
Gd2 Gd2 I1 138.131(6) 10 4_445 ?
I2 Gd2 I1 69.706(13) 13 4_445 ?
I2 Gd2 I1 30.849(11) 15_445 4_445 ?
I2 Gd2 I1 99.457(18) 14_455 4_445 ?
I2 Gd2 I1 116.248(8) 7_444 4_445 ?
I2 Gd2 I1 155.154(9) 9_554 4_445 ?
I2 Gd2 I1 88.713(10) 8_544 4_445 ?
Gd1 Gd2 I1 19.754(5) 5 4_445 ?
Gd1 Gd2 I1 52.118(8) 4_445 4_445 ?
Gd1 Gd2 I1 73.273(12) 6_455 4_445 ?
Gd1 Gd2 I1 159.224(6) 17_444 4_445 ?
Gd1 Gd2 I1 129.927(6) 16_554 4_445 ?
Gd1 Gd2 I1 110.454(7) 18_544 4_445 ?
Zn Gd2 I1 41.869(6) . 4_445 ?
I1 Gd2 I1 39.881(7) 13 4_445 ?
I1 Gd2 I1 77.449(8) 15_445 4_445 ?
I1 Gd2 I1 109.838(12) 14_455 4_445 ?
I1 Gd2 I1 144.875(10) 7_444 4_445 ?
I1 Gd2 I1 106.683(8) 9_554 4_445 ?
I1 Gd2 I1 75.514(7) 8_544 4_445 ?
Zn Gd2 I1 138.131(6) 1_554 4_445 ?
Gd2 Gd2 I1 138.130(6) 10 5 ?
I2 Gd2 I1 30.849(11) 13 5 ?
I2 Gd2 I1 99.458(18) 15_445 5 ?
I2 Gd2 I1 69.705(13) 14_455 5 ?
I2 Gd2 I1 155.153(9) 7_444 5 ?
I2 Gd2 I1 88.713(10) 9_554 5 ?
I2 Gd2 I1 116.248(8) 8_544 5 ?
Gd1 Gd2 I1 52.117(8) 5 5 ?
Gd1 Gd2 I1 73.272(12) 4_445 5 ?
Gd1 Gd2 I1 19.754(5) 6_455 5 ?
Gd1 Gd2 I1 129.928(6) 17_444 5 ?
Gd1 Gd2 I1 110.454(7) 16_554 5 ?
Gd1 Gd2 I1 159.224(6) 18_544 5 ?
Zn Gd2 I1 41.870(6) . 5 ?
I1 Gd2 I1 77.449(9) 13 5 ?
I1 Gd2 I1 109.838(12) 15_445 5 ?
I1 Gd2 I1 39.881(7) 14_455 5 ?
I1 Gd2 I1 106.683(8) 7_444 5 ?
I1 Gd2 I1 75.514(7) 9_554 5 ?
I1 Gd2 I1 144.875(10) 8_544 5 ?
Zn Gd2 I1 138.130(6) 1_554 5 ?
I1 Gd2 I1 70.622(9) 4_445 5 ?
Gd2 Gd2 I1 138.130(6) 10 6_455 ?
I2 Gd2 I1 99.458(18) 13 6_455 ?
I2 Gd2 I1 69.706(13) 15_445 6_455 ?
I2 Gd2 I1 30.849(11) 14_455 6_455 ?
I2 Gd2 I1 88.713(9) 7_444 6_455 ?
I2 Gd2 I1 116.247(8) 9_554 6_455 ?
I2 Gd2 I1 155.154(9) 8_544 6_455 ?
Gd1 Gd2 I1 73.272(11) 5 6_455 ?
Gd1 Gd2 I1 19.753(5) 4_445 6_455 ?
Gd1 Gd2 I1 52.117(8) 6_455 6_455 ?
Gd1 Gd2 I1 110.454(7) 17_444 6_455 ?
Gd1 Gd2 I1 159.225(6) 16_554 6_455 ?
Gd1 Gd2 I1 129.928(6) 18_544 6_455 ?
Zn Gd2 I1 41.870(6) . 6_455 ?
I1 Gd2 I1 109.838(12) 13 6_455 ?
I1 Gd2 I1 39.881(7) 15_445 6_455 ?
I1 Gd2 I1 77.448(9) 14_455 6_455 ?
I1 Gd2 I1 75.514(7) 7_444 6_455 ?
I1 Gd2 I1 144.875(10) 9_554 6_455 ?
I1 Gd2 I1 106.683(8) 8_544 6_455 ?
Zn Gd2 I1 138.130(6) 1_554 6_455 ?
I1 Gd2 I1 70.622(9) 4_445 6_455 ?
I1 Gd2 I1 70.622(9) 5 6_455 ?
Gd2 Gd2 I1 138.401(5) 10 16 ?
I2 Gd2 I1 69.595(13) 13 16 ?
I2 Gd2 I1 99.226(18) 15_445 16 ?
I2 Gd2 I1 31.006(11) 14_455 16 ?
I2 Gd2 I1 116.387(9) 7_444 16 ?
I2 Gd2 I1 88.951(9) 9_554 16 ?
I2 Gd2 I1 155.052(9) 8_544 16 ?
Gd1 Gd2 I1 73.031(12) 5 16 ?
Gd1 Gd2 I1 51.886(8) 4_445 16 ?
Gd1 Gd2 I1 19.655(5) 6_455 16 ?
Gd1 Gd2 I1 110.699(7) 17_444 16 ?
Gd1 Gd2 I1 130.170(6) 16_554 16 ?
Gd1 Gd2 I1 159.372(6) 18_544 16 ?
Zn Gd2 I1 41.599(5) . 16 ?
I1 Gd2 I1 109.471(12) 13 16 ?
I1 Gd2 I1 77.653(9) 15_445 16 ?
I1 Gd2 I1 39.863(7) 14_455 16 ?
I1 Gd2 I1 75.877(8) 7_444 16 ?
I1 Gd2 I1 106.501(7) 9_554 16 ?
I1 Gd2 I1 144.926(10) 8_544 16 ?
Zn Gd2 I1 138.401(6) 1_554 16 ?
I1 Gd2 I1 83.468(11) 4_445 16 ?
I1 Gd2 I1 38.882(4) 5 16 ?
I1 Gd2 I1 38.883(4) 6_455 16 ?
Gd2 Gd2 I1 138.400(6) 10 17_445 ?
I2 Gd2 I1 99.226(18) 13 17_445 ?
I2 Gd2 I1 31.005(11) 15_445 17_445 ?
I2 Gd2 I1 69.596(13) 14_455 17_445 ?
I2 Gd2 I1 88.951(9) 7_444 17_445 ?
I2 Gd2 I1 155.053(9) 9_554 17_445 ?
I2 Gd2 I1 116.386(9) 8_544 17_445 ?
Gd1 Gd2 I1 51.886(8) 5 17_445 ?
Gd1 Gd2 I1 19.658(5) 4_445 17_445 ?
Gd1 Gd2 I1 73.033(12) 6_455 17_445 ?
Gd1 Gd2 I1 130.170(6) 17_444 17_445 ?
Gd1 Gd2 I1 159.369(6) 16_554 17_445 ?
Gd1 Gd2 I1 110.697(7) 18_544 17_445 ?
Zn Gd2 I1 41.600(5) . 17_445 ?
I1 Gd2 I1 77.653(9) 13 17_445 ?
I1 Gd2 I1 39.864(6) 15_445 17_445 ?
I1 Gd2 I1 109.472(12) 14_455 17_445 ?
I1 Gd2 I1 106.501(8) 7_444 17_445 ?
I1 Gd2 I1 144.926(10) 9_554 17_445 ?
I1 Gd2 I1 75.876(8) 8_544 17_445 ?
Zn Gd2 I1 138.400(5) 1_554 17_445 ?
I1 Gd2 I1 38.882(4) 4_445 17_445 ?
I1 Gd2 I1 83.469(11) 5 17_445 ?
I1 Gd2 I1 38.884(4) 6_455 17_445 ?
I1 Gd2 I1 70.196(9) 16 17_445 ?
Gd2 Gd2 I1 138.400(5) 10 18_545 ?
I2 Gd2 I1 31.006(11) 13 18_545 ?
I2 Gd2 I1 69.595(13) 15_445 18_545 ?
I2 Gd2 I1 99.227(18) 14_455 18_545 ?
I2 Gd2 I1 155.052(9) 7_444 18_545 ?
I2 Gd2 I1 116.387(9) 9_554 18_545 ?
I2 Gd2 I1 88.950(10) 8_544 18_545 ?
Gd1 Gd2 I1 19.656(5) 5 18_545 ?
Gd1 Gd2 I1 73.033(11) 4_445 18_545 ?
Gd1 Gd2 I1 51.888(8) 6_455 18_545 ?
Gd1 Gd2 I1 159.370(6) 17_444 18_545 ?
Gd1 Gd2 I1 110.697(7) 16_554 18_545 ?
Gd1 Gd2 I1 130.168(6) 18_544 18_545 ?
Zn Gd2 I1 41.600(6) . 18_545 ?
I1 Gd2 I1 39.863(6) 13 18_545 ?
I1 Gd2 I1 109.472(12) 15_445 18_545 ?
I1 Gd2 I1 77.655(9) 14_455 18_545 ?
I1 Gd2 I1 144.927(10) 7_444 18_545 ?
I1 Gd2 I1 75.876(8) 9_554 18_545 ?
I1 Gd2 I1 106.499(7) 8_544 18_545 ?
Zn Gd2 I1 138.400(5) 1_554 18_545 ?
I1 Gd2 I1 38.883(4) 4_445 18_545 ?
I1 Gd2 I1 38.884(4) 5 18_545 ?
I1 Gd2 I1 83.470(11) 6_455 18_545 ?
I1 Gd2 I1 70.196(9) 16 18_545 ?
I1 Gd2 I1 70.195(9) 17_445 18_545 ?
Gd2 Gd2 I2 103.387(6) 10 3 ?
I2 Gd2 I2 123.242(14) 13 3 ?
I2 Gd2 I2 23.298(10) 15_445 3 ?
I2 Gd2 I2 92.671(11) 14_455 3 ?
I2 Gd2 I2 62.683(8) 7_444 3 ?
I2 Gd2 I2 150.982(13) 9_554 3 ?
I2 Gd2 I2 89.834(8) 8_544 3 ?
Gd1 Gd2 I2 73.126(6) 5 3 ?
Gd1 Gd2 I2 52.433(5) 4_445 3 ?
Gd1 Gd2 I2 109.083(12) 6_455 3 ?
Gd1 Gd2 I2 106.773(6) 17_444 3 ?
Gd1 Gd2 I2 125.090(8) 16_554 3 ?
Gd1 Gd2 I2 74.660(6) 18_544 3 ?
Zn Gd2 I2 76.613(6) . 3 ?
I1 Gd2 I2 76.636(6) 13 3 ?
I1 Gd2 I2 38.860(5) 15_445 3 ?
I1 Gd2 I2 144.016(11) 14_455 3 ?
I1 Gd2 I2 104.306(5) 7_444 3 ?
I1 Gd2 I2 140.851(5) 9_554 3 ?
I1 Gd2 I2 40.814(6) 8_544 3 ?
Zn Gd2 I2 103.387(6) 1_554 3 ?
I1 Gd2 I2 53.640(5) 4_445 3 ?
I1 Gd2 I2 117.795(11) 5 3 ?
I1 Gd2 I2 67.003(6) 6_455 3 ?
I1 Gd2 I2 104.187(9) 16 3 ?
I1 Gd2 I2 36.050(5) 17_445 3 ?
I1 Gd2 I2 92.521(7) 18_545 3 ?
Gd2 Gd2 I2 103.387(6) 10 . ?
I2 Gd2 I2 23.298(10) 13 . ?
I2 Gd2 I2 92.671(11) 15_445 . ?
I2 Gd2 I2 123.242(15) 14_455 . ?
I2 Gd2 I2 150.982(13) 7_444 . ?
I2 Gd2 I2 89.833(8) 9_554 . ?
I2 Gd2 I2 62.683(8) 8_544 . ?
Gd1 Gd2 I2 52.433(4) 5 . ?
Gd1 Gd2 I2 109.084(12) 4_445 . ?
Gd1 Gd2 I2 73.127(6) 6_455 . ?
Gd1 Gd2 I2 125.089(9) 17_444 . ?
Gd1 Gd2 I2 74.659(6) 16_554 . ?
Gd1 Gd2 I2 106.773(6) 18_544 . ?
Zn Gd2 I2 76.613(6) . . ?
I1 Gd2 I2 38.860(5) 13 . ?
I1 Gd2 I2 144.017(11) 15_445 . ?
I1 Gd2 I2 76.636(6) 14_455 . ?
I1 Gd2 I2 140.851(5) 7_444 . ?
I1 Gd2 I2 40.813(6) 9_554 . ?
I1 Gd2 I2 104.307(5) 8_544 . ?
Zn Gd2 I2 103.387(6) 1_554 . ?
I1 Gd2 I2 67.003(6) 4_445 . ?
I1 Gd2 I2 53.640(5) 5 . ?
I1 Gd2 I2 117.795(11) 6_455 . ?
I1 Gd2 I2 92.521(7) 16 . ?
I1 Gd2 I2 104.188(9) 17_445 . ?
I1 Gd2 I2 36.051(5) 18_545 . ?
I2 Gd2 I2 114.809(4) 3 . ?
Gd2 Gd2 I2 103.387(6) 10 2 ?
I2 Gd2 I2 92.671(11) 13 2 ?
I2 Gd2 I2 123.242(14) 15_445 2 ?
I2 Gd2 I2 23.298(10) 14_455 2 ?
I2 Gd2 I2 89.833(8) 7_444 2 ?
I2 Gd2 I2 62.683(8) 9_554 2 ?
I2 Gd2 I2 150.982(13) 8_544 2 ?
Gd1 Gd2 I2 109.082(12) 5 2 ?
Gd1 Gd2 I2 73.125(6) 4_445 2 ?
Gd1 Gd2 I2 52.432(4) 6_455 2 ?
Gd1 Gd2 I2 74.660(6) 17_444 2 ?
Gd1 Gd2 I2 106.774(6) 16_554 2 ?
Gd1 Gd2 I2 125.091(9) 18_544 2 ?
Zn Gd2 I2 76.613(6) . 2 ?
I1 Gd2 I2 144.016(11) 13 2 ?
I1 Gd2 I2 76.634(6) 15_445 2 ?
I1 Gd2 I2 38.860(5) 14_455 2 ?
I1 Gd2 I2 40.814(6) 7_444 2 ?
I1 Gd2 I2 104.308(5) 9_554 2 ?
I1 Gd2 I2 140.851(5) 8_544 2 ?
Zn Gd2 I2 103.387(6) 1_554 2 ?
I1 Gd2 I2 117.795(11) 4_445 2 ?
I1 Gd2 I2 67.003(6) 5 2 ?
I1 Gd2 I2 53.639(5) 6_455 2 ?
I1 Gd2 I2 36.051(4) 16 2 ?
I1 Gd2 I2 92.521(7) 17_445 2 ?
I1 Gd2 I2 104.188(9) 18_545 2 ?
I2 Gd2 I2 114.808(4) 3 2 ?
I2 Gd2 I2 114.809(4) . 2 ?
Gd1 I1 Gd1 78.119(14) 2_665 15 ?
Gd1 I1 Gd1 96.208(11) 2_665 11 ?
Gd1 I1 Gd1 174.293(13) 15 11 ?
Gd1 I1 I2 133.983(13) 2_665 17 ?
Gd1 I1 I2 92.691(11) 15 17 ?
Gd1 I1 I2 90.846(13) 11 17 ?
Gd1 I1 I2 133.993(12) 2_665 13 ?
Gd1 I1 I2 94.174(10) 15 13 ?
Gd1 I1 I2 90.226(10) 11 13 ?
I2 I1 I2 91.197(8) 17 13 ?
Gd1 I1 I1 49.166(8) 2_665 10_665 ?
Gd1 I1 I1 127.282(15) 15 10_665 ?
Gd1 I1 I1 47.041(8) 11 10_665 ?
I2 I1 I1 121.497(16) 17 10_665 ?
I2 I1 I1 120.953(14) 13 10_665 ?
Gd1 I1 I1 94.315(10) 2_665 9_554 ?
Gd1 I1 I1 133.087(14) 15 9_554 ?
Gd1 I1 I1 47.276(9) 11 9_554 ?
I2 I1 I1 122.216(14) 17 9_554 ?
I2 I1 I1 58.405(10) 13 9_554 ?
I1 I1 I1 62.551(10) 10_665 9_554 ?
Gd1 I1 I1 126.975(15) 2_665 5 ?
Gd1 I1 I1 48.857(9) 15 5 ?
Gd1 I1 I1 136.810(13) 11 5 ?
I2 I1 I1 60.095(8) 17 5 ?
I2 I1 I1 61.798(8) 13 5 ?
I1 I1 I1 176.082(17) 10_665 5 ?
I1 I1 I1 120.153(13) 9_554 5 ?
Gd1 I1 I2 143.475(12) 2_665 . ?
Gd1 I1 I2 138.404(11) 15 . ?
Gd1 I1 I2 47.278(8) 11 . ?
I2 I1 I2 60.311(10) 17 . ?
I2 I1 I2 58.680(9) 13 . ?
I1 I1 I2 94.315(11) 10_665 . ?
I1 I1 I2 61.906(10) 9_554 . ?
I1 I1 I2 89.550(9) 5 . ?
Gd1 I1 I2 93.037(10) 2_665 3_665 ?
Gd1 I1 I2 131.953(12) 15 3_665 ?
Gd1 I1 I2 47.021(8) 11 3_665 ?
I2 I1 I2 60.174(10) 17 3_665 ?
I2 I1 I2 122.695(10) 13 3_665 ?
I1 I1 I2 61.324(10) 10_665 3_665 ?
I1 I1 I2 94.286(11) 9_554 3_665 ?
I1 I1 I2 120.161(10) 5 3_665 ?
I2 I1 I2 64.023(11) . 3_665 ?
Gd1 I1 I2 46.364(8) 2_665 12 ?
Gd1 I1 I2 86.116(12) 15 12 ?
Gd1 I1 I2 90.394(11) 11 12 ?
I2 I1 I2 178.646(11) 17 12 ?
I2 I1 I2 88.254(8) 13 12 ?
I1 I1 I2 59.817(10) 10_665 12 ?
I1 I1 I2 58.443(7) 9_554 12 ?
I1 I1 I2 118.571(14) 5 12 ?
I2 I1 I2 120.328(10) . 12 ?
I2 I1 I2 121.141(8) 3_665 12 ?
Gd1 I1 I2 85.751(12) 2_665 5 ?
Gd1 I1 I2 45.912(7) 15 5 ?
Gd1 I1 I2 133.756(13) 11 5 ?
I2 I1 I2 58.243(11) 17 5 ?
I2 I1 I2 120.880(8) 13 5 ?
I1 I1 I2 118.151(15) 10_665 5 ?
I1 I1 I2 178.958(13) 9_554 5 ?
I1 I1 I2 59.104(9) 5 5 ?
I2 I1 I2 118.540(10) . 5 ?
I2 I1 I2 86.748(10) 3_665 5 ?
I2 I1 I2 121.075(13) 12 5 ?
Gd1 I1 Zn 39.034(7) 2_665 7_554 ?
Gd1 I1 Zn 39.085(7) 15 7_554 ?
Gd1 I1 Zn 135.240(10) 11 7_554 ?
I2 I1 Zn 118.622(9) 17 7_554 ?
I2 I1 Zn 119.533(10) 13 7_554 ?
I1 I1 Zn 88.199(10) 10_665 7_554 ?
I1 I1 Zn 119.121(8) 9_554 7_554 ?
I1 I1 Zn 87.942(10) 5 7_554 ?
I2 I1 Zn 177.447(9) . 7_554 ?
I2 I1 Zn 117.763(9) 3_665 7_554 ?
I2 I1 Zn 60.685(7) 12 7_554 ?
I2 I1 Zn 60.390(7) 5 7_554 ?
Gd1 I1 I1 45.504(6) 2_665 15 ?
Gd1 I1 I1 85.554(7) 15 15 ?
Gd1 I1 I1 90.017(11) 11 15 ?
I2 I1 I1 89.271(12) 17 15 ?
I2 I1 I1 179.470(11) 13 15 ?
I1 I1 I1 58.953(10) 10_665 15 ?
I1 I1 I1 121.504(11) 9_554 15 ?
I1 I1 I1 118.267(10) 5 15 ?
I2 I1 I1 121.798(11) . 15 ?
I2 I1 I1 57.779(9) 3_665 15 ?
I2 I1 I1 91.272(8) 12 15 ?
I2 I1 I1 59.203(8) 5 15 ?
Zn I1 I1 60.0 7_554 15 ?
Gd1 I1 I1 86.114(7) 2_665 14_455 ?
Gd1 I1 I1 45.011(6) 15 14_455 ?
Gd1 I1 I1 135.964(14) 11 14_455 ?
I2 I1 I1 118.589(12) 17 14_455 ?
I2 I1 I1 59.549(10) 13 14_455 ?
I1 I1 I1 119.819(14) 10_665 14_455 ?
I1 I1 I1 88.691(12) 9_554 14_455 ?
I1 I1 I1 58.496(11) 5 14_455 ?
I2 I1 I1 118.141(11) . 14_455 ?
I2 I1 I1 176.959(11) 3_665 14_455 ?
I2 I1 I1 60.081(8) 12 14_455 ?
I2 I1 I1 90.276(8) 5 14_455 ?
Zn I1 I1 60.0 7_554 14_455 ?
I1 I1 I1 120.0 15 14_455 ?
Gd1 I1 Gd2 128.018(11) 2_665 13 ?
Gd1 I1 Gd2 131.683(12) 15 13 ?
Gd1 I1 Gd2 51.727(12) 11 13 ?
I2 I1 Gd2 39.120(9) 17 13 ?
I2 I1 Gd2 90.885(8) 13 13 ?
I1 I1 Gd2 88.968(13) 10_665 13 ?
I1 I1 Gd2 89.351(13) 9_554 13 ?
I1 I1 Gd2 93.839(10) 5 13 ?
I2 I1 Gd2 35.033(6) . 13 ?
I2 I1 Gd2 35.029(7) 3_665 13 ?
I2 I1 Gd2 142.113(12) 12 13 ?
I2 I1 Gd2 91.427(10) 5 13 ?
Zn I1 Gd2 145.680(9) 7_554 13 ?
I1 I1 Gd2 89.635(9) 15 13 ?
I1 I1 Gd2 145.857(9) 14_455 13 ?
Gd1 I1 Gd1 49.145(8) 2_665 . ?
Gd1 I1 Gd1 49.045(10) 15 . ?
Gd1 I1 Gd1 127.269(9) 11 . ?
I2 I1 Gd1 141.736(10) 17 . ?
I2 I1 Gd1 91.801(9) 13 . ?
I1 I1 Gd1 88.815(10) 10_665 . ?
I1 I1 Gd1 91.227(8) 9_554 . ?
I1 I1 Gd1 88.290(11) 5 . ?
I2 I1 Gd1 147.047(10) . . ?
I2 I1 Gd1 142.118(9) 3_665 . ?
I2 I1 Gd1 37.077(6) 12 . ?
I2 I1 Gd1 88.030(9) 5 . ?
Zn I1 Gd1 32.398(4) 7_554 . ?
I1 I1 Gd1 87.677(4) 15 . ?
I1 I1 Gd1 36.972(4) 14_455 . ?
Gd2 I1 Gd1 177.143(8) 13 . ?
Gd1 I1 Gd1 48.841(10) 2_665 13_565 ?
Gd1 I1 Gd1 49.011(8) 15 13_565 ?
Gd1 I1 Gd1 126.446(11) 11 13_565 ?
I2 I1 Gd1 91.430(9) 17 13_565 ?
I2 I1 Gd1 143.176(9) 13 13_565 ?
I1 I1 Gd1 88.144(11) 10_665 13_565 ?
I1 I1 Gd1 143.122(9) 9_554 13_565 ?
I1 I1 Gd1 88.232(9) 5 13_565 ?
I2 I1 Gd1 148.063(11) . 13_565 ?
I2 I1 Gd1 89.918(8) 3_665 13_565 ?
I2 I1 Gd1 88.270(9) 12 13_565 ?
I2 I1 Gd1 36.916(6) 5 13_565 ?
Zn I1 Gd1 32.318(4) 7_554 13_565 ?
I1 I1 Gd1 36.545(4) 15 13_565 ?
I1 I1 Gd1 87.324(4) 14_455 13_565 ?
Gd2 I1 Gd1 113.405(8) 13 13_565 ?
Gd1 I1 Gd1 64.716(7) . 13_565 ?
Gd1 I1 Gd2 130.333(11) 2_665 4 ?
Gd1 I1 Gd2 126.001(13) 15 4 ?
Gd1 I1 Gd2 57.435(11) 11 4 ?
I2 I1 Gd2 33.412(9) 17 4 ?
I2 I1 Gd2 90.943(7) 13 4 ?
I1 I1 Gd2 93.830(13) 10_665 4 ?
I1 I1 Gd2 94.243(12) 9_554 4 ?
I1 I1 Gd2 88.837(10) 5 4 ?
I2 I1 Gd2 37.546(6) . 4 ?
I2 I1 Gd2 37.543(6) 3_665 4 ?
I2 I1 Gd2 147.820(10) 12 4 ?
I2 I1 Gd2 86.499(11) 5 4 ?
Zn I1 Gd2 142.794(9) 7_554 4 ?
I1 I1 Gd2 89.585(9) 15 4 ?
I1 I1 Gd2 142.901(10) 14_455 4 ?
Gd2 I1 Gd2 5.708(14) 13 4 ?
Gd1 I1 Gd2 174.528(10) . 4 ?
Gd1 I1 Gd2 110.540(9) 13_565 4 ?
Gd1 I1 Gd1 122.175(10) 2_665 6_455 ?
Gd1 I1 Gd1 59.500(8) 15 6_455 ?
Gd1 I1 Gd1 125.132(10) 11 6_455 ?
I2 I1 Gd1 88.322(8) 17 6_455 ?
I2 I1 Gd1 34.994(6) 13 6_455 ?
I1 I1 Gd1 146.097(13) 10_665 6_455 ?
I1 I1 Gd1 88.834(10) 9_554 6_455 ?
I1 I1 Gd1 34.698(6) 5 6_455 ?
I2 I1 Gd1 86.789(8) . 6_455 ?
I2 I1 Gd1 144.350(9) 3_665 6_455 ?
I2 I1 Gd1 90.520(9) 12 6_455 ?
I2 I1 Gd1 90.250(8) 5 6_455 ?
Zn I1 Gd1 90.878(6) 7_554 6_455 ?
I1 I1 Gd1 144.792(8) 15 6_455 ?
I1 I1 Gd1 36.169(7) 14_455 6_455 ?
Gd2 I1 Gd1 109.713(7) 13 6_455 ?
Gd1 I1 Gd1 73.100(7) . 6_455 ?
Gd1 I1 Gd1 108.416(6) 13_565 6_455 ?
Gd2 I1 Gd1 106.829(7) 4 6_455 ?
Gd1 I1 I2 89.501(9) 2_665 9_554 ?
Gd1 I1 I2 88.064(10) 15 9_554 ?
Gd1 I1 I2 92.535(9) 11 9_554 ?
I2 I1 I2 135.664(10) 17 9_554 ?
I2 I1 I2 44.624(8) 13 9_554 ?
I1 I1 I2 91.563(12) 10_665 9_554 ?
I1 I1 I2 45.261(7) 9_554 9_554 ?
I1 I1 I2 89.003(11) 5 9_554 ?
I2 I1 I2 91.166(7) . 9_554 ?
I2 I1 I2 139.522(10) 3_665 9_554 ?
I2 I1 I2 43.710(8) 12 9_554 ?
I2 I1 I2 133.709(8) 5 9_554 ?
Zn I1 I2 88.320(7) 7_554 9_554 ?
I1 I1 I2 134.890(9) 15 9_554 ?
I1 I1 I2 43.439(8) 14_455 9_554 ?
Gd2 I1 I2 125.950(8) 13 9_554 ?
Gd1 I1 I2 55.927(6) . 9_554 ?
Gd1 I1 I2 120.632(8) 13_565 9_554 ?
Gd2 I1 I2 128.675(8) 4 9_554 ?
Gd1 I1 I2 54.537(8) 6_455 9_554 ?
Gd1 I1 Zn 96.247(9) 2_665 4_554 ?
Gd1 I1 Zn 174.351(10) 15 4_554 ?
Gd1 I1 Zn 0.208(5) 11 4_554 ?
I2 I1 Zn 90.964(10) 17 4_554 ?
I2 I1 Zn 90.052(7) 13 4_554 ?
I1 I1 Zn 47.081(8) 10_665 4_554 ?
I1 I1 Zn 47.072(8) 9_554 4_554 ?
I1 I1 Zn 136.774(10) 5 4_554 ?
I2 I1 Zn 47.235(6) . 4_554 ?
I2 I1 Zn 47.226(6) 3_665 4_554 ?
I2 I1 Zn 90.274(9) 12 4_554 ?
I2 I1 Zn 133.960(9) 5 4_554 ?
Zn I1 Zn 135.281(7) 7_554 4_554 ?
I1 I1 Zn 90.189(8) 15 4_554 ?
I1 I1 Zn 135.760(11) 14_455 4_554 ?
Gd2 I1 Zn 51.844(10) 13 4_554 ?
Gd1 I1 Zn 127.163(8) . 4_554 ?
Gd1 I1 Zn 126.612(7) 13_565 4_554 ?
Gd2 I1 Zn 57.552(9) 4 4_554 ?
Gd1 I1 Zn 124.964(7) 6_455 4_554 ?
I2 I1 Zn 92.331(7) 9_554 4_554 ?
Gd1 I1 I1 89.812(10) 2_665 17 ?
Gd1 I1 I1 89.488(11) 15 17 ?
Gd1 I1 I1 89.883(8) 11 17 ?
I2 I1 I1 44.655(7) 17 17 ?
I2 I1 I1 135.847(8) 13 17 ?
I1 I1 I1 89.771(11) 10_665 17 ?
I1 I1 I1 137.158(11) 9_554 17 ?
I1 I1 I1 89.527(11) 5 17 ?
I2 I1 I1 90.788(6) . 17 ?
I2 I1 I1 42.881(5) 3_665 17 ?
I2 I1 I1 135.897(9) 12 17 ?
I2 I1 I1 43.874(8) 5 17 ?
Zn I1 I1 89.663(8) 7_554 17 ?
I1 I1 I1 44.625(7) 15 17 ?
I1 I1 I1 134.150(11) 14_455 17 ?
Gd2 I1 I1 56.125(4) 13 17 ?
Gd1 I1 I1 122.060(8) . 17 ?
Gd1 I1 I1 57.346(7) 13_565 17 ?
Gd2 I1 I1 53.247(4) 4 17 ?
Gd1 I1 I1 124.119(10) 6_455 17 ?
I2 I1 I1 177.545(7) 9_554 17 ?
Zn I1 I1 90.087(6) 4_554 17 ?
Gd1 I1 I1 173.633(11) 2_665 18_545 ?
Gd1 I1 I1 95.543(11) 15 18_545 ?
Gd1 I1 I1 90.124(8) 11 18_545 ?
I2 I1 I1 44.884(7) 17 18_545 ?
I2 I1 I1 46.321(7) 13 18_545 ?
I1 I1 I1 137.161(11) 10_665 18_545 ?
I1 I1 I1 90.472(11) 9_554 18_545 ?
I1 I1 I1 46.687(8) 5 18_545 ?
I2 I1 I1 42.872(5) . 18_545 ?
I2 I1 I1 90.786(6) 3_665 18_545 ?
I2 I1 I1 134.574(10) 12 18_545 ?
I2 I1 I1 89.387(10) 5 18_545 ?
Zn I1 I1 134.626(8) 7_554 18_545 ?
I1 I1 I1 134.151(11) 15 18_545 ?
I1 I1 I1 89.807(8) 14_455 18_545 ?
Gd2 I1 I1 56.125(4) 13 18_545 ?
Gd1 I1 I1 126.660(7) . 18_545 ?
Gd1 I1 I1 126.138(9) 13_565 18_545 ?
Gd2 I1 I1 53.247(4) 4 18_545 ?
Gd1 I1 I1 53.640(6) 6_455 18_545 ?
I2 I1 I1 90.895(8) 9_554 18_545 ?
Zn I1 I1 90.086(5) 4_554 18_545 ?
I1 I1 I1 89.526(8) 17 18_545 ?
Gd1 I1 I2 6.185(7) 2_665 10_665 ?
Gd1 I1 I2 84.279(10) 15 10_665 ?
Gd1 I1 I2 90.042(9) 11 10_665 ?
I2 I1 I2 133.945(10) 17 10_665 ?
I2 I1 I2 134.847(10) 13 10_665 ?
I1 I1 I2 43.003(8) 10_665 10_665 ?
I1 I1 I2 90.499(8) 9_554 10_665 ?
I1 I1 I2 133.129(12) 5 10_665 ?
I2 I1 I2 137.317(7) . 10_665 ?
I2 I1 I2 88.473(9) 3_665 10_665 ?
I2 I1 I2 46.593(8) 12 10_665 ?
I2 I1 I2 89.655(11) 5 10_665 ?
Zn I1 I2 45.198(5) 7_554 10_665 ?
I1 I1 I2 44.681(6) 15 10_665 ?
I1 I1 I2 90.887(6) 14_455 10_665 ?
Gd2 I1 I2 123.217(8) 13 10_665 ?
Gd1 I1 I2 53.985(5) . 10_665 ?
Gd1 I1 I2 52.954(7) 13_565 10_665 ?
Gd2 I1 I2 125.995(8) 4 10_665 ?
Gd1 I1 I2 127.055(7) 6_455 10_665 ?
I2 I1 I2 90.264(6) 9_554 10_665 ?
Zn I1 I2 90.083(7) 4_554 10_665 ?
I1 I1 I2 89.306(8) 17 10_665 ?
I1 I1 I2 178.820(8) 18_545 10_665 ?
Gd1 I1 I2 83.993(11) 2_665 4_455 ?
Gd1 I1 I2 5.917(6) 15 4_455 ?
Gd1 I1 I2 179.777(11) 11 4_455 ?
I2 I1 I2 89.083(9) 17 4_455 ?
I2 I1 I2 89.564(8) 13 4_455 ?
I1 I1 I2 133.159(13) 10_665 4_455 ?
I1 I1 I2 132.626(11) 9_554 4_455 ?
I1 I1 I2 42.992(8) 5 4_455 ?
I2 I1 I2 132.520(10) . 4_455 ?
I2 I1 I2 133.082(9) 3_665 4_455 ?
I2 I1 I2 89.675(11) 12 4_455 ?
I2 I1 I2 46.342(8) 5 4_455 ?
Zn I1 I2 44.961(5) 7_554 4_455 ?
I1 I1 I2 90.194(6) 15 4_455 ?
I1 I1 I2 43.935(6) 14_455 4_455 ?
Gd2 I1 I2 128.201(10) 13 4_455 ?
Gd1 I1 I2 52.815(7) . 4_455 ?
Gd1 I1 I2 53.768(5) 13_565 4_455 ?
Gd2 I1 I2 122.494(11) 4 4_455 ?
Gd1 I1 I2 54.654(5) 6_455 4_455 ?
I2 I1 I2 87.368(8) 9_554 4_455 ?
Zn I1 I2 179.615(8) 4_554 4_455 ?
I1 I1 I2 90.216(9) 17 4_455 ?
I1 I1 I2 89.677(8) 18_545 4_455 ?
I2 I1 I2 90.159(8) 10_665 4_455 ?
Gd1 I1 Gd2 25.963(6) 2_665 7_554 ?
Gd1 I1 Gd2 82.558(11) 15 7_554 ?
Gd1 I1 Gd2 92.605(10) 11 7_554 ?
I2 I1 Gd2 159.945(10) 17 7_554 ?
I2 I1 Gd2 108.530(8) 13 7_554 ?
I1 I1 Gd2 51.151(9) 10_665 7_554 ?
I1 I1 Gd2 73.334(8) 9_554 7_554 ?
I1 I1 Gd2 125.990(12) 5 7_554 ?
I2 I1 Gd2 133.318(9) . 7_554 ?
I2 I1 Gd2 109.275(7) 3_665 7_554 ?
I2 I1 Gd2 20.417(6) 12 7_554 ?
I2 I1 Gd2 106.449(10) 5 7_554 ?
Zn I1 Gd2 48.435(6) 7_554 7_554 ?
I1 I1 Gd2 70.987(6) 15 7_554 ?
I1 I1 Gd2 70.987(6) 14_455 7_554 ?
Gd2 I1 Gd2 140.119(7) 13 7_554 ?
Gd1 I1 Gd2 37.701(4) . 7_554 ?
Gd1 I1 Gd2 70.721(8) 13_565 7_554 ?
Gd2 I1 Gd2 144.876(10) 4 7_554 ?
Gd1 I1 Gd2 105.636(6) 6_455 7_554 ?
I2 I1 Gd2 63.908(6) 9_554 7_554 ?
Zn I1 Gd2 92.552(8) 4_554 7_554 ?
I1 I1 Gd2 115.570(7) 17 7_554 ?
I1 I1 Gd2 154.742(7) 18_545 7_554 ?
I2 I1 Gd2 26.402(4) 10_665 7_554 ?
I2 I1 Gd2 87.533(8) 4_455 7_554 ?
Gd1 I1 Gd1 95.801(11) 2_665 7_544 ?
Gd1 I1 Gd1 154.881(11) 15 7_544 ?
Gd1 I1 Gd1 25.166(6) 11 7_544 ?
I2 I1 Gd1 108.341(10) 17 7_544 ?
I2 I1 Gd1 72.378(7) 13 7_544 ?
I1 I1 Gd1 52.091(9) 10_665 7_544 ?
I1 I1 Gd1 22.110(7) 9_554 7_544 ?
I1 I1 Gd1 131.517(10) 5 7_544 ?
I2 I1 Gd1 51.556(7) . 7_544 ?
I2 I1 Gd1 72.184(6) 3_665 7_544 ?
I2 I1 Gd1 72.666(9) 12 7_544 ?
I2 I1 Gd1 158.921(9) 5 7_544 ?
Zn I1 Gd1 130.316(7) 7_554 7_544 ?
I1 I1 Gd1 107.706(8) 15 7_544 ?
I1 I1 Gd1 110.798(10) 14_455 7_544 ?
Gd2 I1 Gd1 71.029(9) 13 7_544 ?
Gd1 I1 Gd1 108.900(8) . 7_544 ?
Gd1 I1 Gd1 140.234(6) 13_565 7_544 ?
Gd2 I1 Gd1 76.455(9) 4 7_544 ?
Gd1 I1 Gd1 106.367(7) 6_455 7_544 ?
I2 I1 Gd1 67.370(7) 9_554 7_544 ?
Zn I1 Gd1 24.962(3) 4_554 7_544 ?
I1 I1 Gd1 115.049(6) 17 7_544 ?
I1 I1 Gd1 90.214(8) 18_545 7_544 ?
I2 I1 Gd1 90.432(8) 10_665 7_544 ?
I2 I1 Gd1 154.733(8) 4_455 7_544 ?
Gd2 I1 Gd1 81.905(9) 7_554 7_544 ?
Gd1 I1 Gd1 71.335(10) 2_665 9_554 ?
Gd1 I1 Gd1 149.452(9) 15 9_554 ?
Gd1 I1 Gd1 24.874(5) 11 9_554 ?
I2 I1 Gd1 108.148(10) 17 9_554 ?
I2 I1 Gd1 107.098(8) 13 9_554 ?
I1 I1 Gd1 22.170(7) 10_665 9_554 ?
I1 I1 Gd1 51.798(8) 9_554 9_554 ?
I1 I1 Gd1 161.684(11) 5 9_554 ?
I2 I1 Gd1 72.144(7) . 9_554 ?
I2 I1 Gd1 51.422(7) 3_665 9_554 ?
I2 I1 Gd1 73.199(9) 12 9_554 ?
I2 I1 Gd1 129.151(10) 5 9_554 ?
Zn I1 Gd1 110.369(6) 7_554 9_554 ?
I1 I1 Gd1 72.982(8) 15 9_554 ?
I1 I1 Gd1 130.763(11) 14_455 9_554 ?
Gd2 I1 Gd1 70.920(10) 13 9_554 ?
Gd1 I1 Gd1 107.317(8) . 9_554 ?
Gd1 I1 Gd1 106.882(7) 13_565 9_554 ?
Gd2 I1 Gd1 76.344(9) 4 9_554 ?
Gd1 I1 Gd1 140.434(8) 6_455 9_554 ?
I2 I1 Gd1 91.916(8) 9_554 9_554 ?
Zn I1 Gd1 24.912(3) 4_554 9_554 ?
I1 I1 Gd1 90.097(8) 17 9_554 ?
I1 I1 Gd1 114.998(6) 18_545 9_554 ?
I2 I1 Gd1 65.173(6) 10_665 9_554 ?
I2 I1 Gd1 155.325(7) 4_455 9_554 ?
Gd2 I1 Gd1 70.168(7) 7_554 9_554 ?
Gd1 I1 Gd1 34.724(5) 7_544 9_554 ?
Gd1 I1 Gd1 121.138(9) 2_665 12_655 ?
Gd1 I1 Gd1 160.737(10) 15 12_655 ?
Gd1 I1 Gd1 24.931(6) 11 12_655 ?
I2 I1 Gd1 73.697(9) 17 12_655 ?
I2 I1 Gd1 73.015(7) 13 12_655 ?
I1 I1 Gd1 71.972(9) 10_665 12_655 ?
I1 I1 Gd1 51.896(8) 9_554 12_655 ?
I1 I1 Gd1 111.883(10) 5 12_655 ?
I2 I1 Gd1 22.351(5) . 12_655 ?
I2 I1 Gd1 52.528(6) 3_665 12_655 ?
I2 I1 Gd1 107.307(9) 12 12_655 ?
I2 I1 Gd1 128.894(9) 5 12_655 ?
Zn I1 Gd1 160.171(7) 7_554 12_655 ?
I1 I1 Gd1 107.363(8) 15 12_655 ?
I1 I1 Gd1 130.293(9) 14_455 12_655 ?
Gd2 I1 Gd1 37.472(8) 13 12_655 ?
Gd1 I1 Gd1 142.938(7) . 12_655 ?
Gd1 I1 Gd1 142.307(7) 13_565 12_655 ?
Gd2 I1 Gd1 42.523(8) 4 12_655 ?
Gd1 I1 Gd1 105.598(6) 6_455 12_655 ?
I2 I1 Gd1 92.312(6) 9_554 12_655 ?
Zn I1 Gd1 24.891(2) 4_554 12_655 ?
I1 I1 Gd1 90.060(4) 17 12_655 ?
I1 I1 Gd1 65.196(5) 18_545 12_655 ?
I2 I1 Gd1 114.972(7) 10_665 12_655 ?
I2 I1 Gd1 154.868(7) 4_455 12_655 ?
Gd2 I1 Gd1 114.817(8) 7_554 12_655 ?
Gd1 I1 Gd1 34.644(4) 7_544 12_655 ?
Gd1 I1 Gd1 49.804(4) 9_554 12_655 ?
Gd2 I2 Gd1 82.892(14) 13 12_655 ?
Gd2 I2 Gd1 82.830(14) 13 11 ?
Gd1 I2 Gd1 77.848(12) 12_655 11 ?
Gd2 I2 Gd2 8.67(2) 13 4 ?
Gd1 I2 Gd2 89.629(13) 12_655 4 ?
Gd1 I2 Gd2 89.566(13) 11 4 ?
Gd2 I2 I1 96.314(17) 13 18_545 ?
Gd1 I2 I1 140.774(12) 12_655 18_545 ?
Gd1 I2 I1 141.199(13) 11 18_545 ?
Gd2 I2 I1 87.639(13) 4 18_545 ?
Gd2 I2 I2 140.333(18) 13 13 ?
Gd1 I2 I2 134.619(15) 12_655 13 ?
Gd1 I2 I2 92.256(12) 11 13 ?
Gd2 I2 I2 134.984(14) 4 13 ?
I1 I2 I2 63.970(9) 18_545 13 ?
Gd2 I2 I1 140.974(14) 13 13 ?
Gd1 I2 I1 95.045(11) 12_655 13 ?
Gd1 I2 I1 135.044(12) 11 13 ?
Gd2 I2 I1 135.139(12) 4 13 ?
I1 I2 I1 61.500(7) 18_545 13 ?
I2 I2 I1 61.421(10) 13 13 ?
Gd2 I2 I2 50.213(10) 13 17 ?
Gd1 I2 I2 132.873(9) 12_655 17 ?
Gd1 I2 I2 90.277(10) 11 17 ?
Gd2 I2 I2 44.314(7) 4 17 ?
I1 I2 I2 61.710(11) 18_545 17 ?
I2 I2 I2 90.686(13) 13 17 ?
I1 I2 I2 123.095(11) 13 17 ?
Gd2 I2 I2 50.216(10) 13 18_545 ?
Gd1 I2 I2 90.322(10) 12_655 18_545 ?
Gd1 I2 I2 132.815(9) 11 18_545 ?
Gd2 I2 I2 44.318(7) 4 18_545 ?
I1 I2 I2 61.445(11) 18_545 18_545 ?
I2 I2 I2 125.398(14) 13 18_545 ?
I1 I2 I2 90.973(9) 13 18_545 ?
I2 I2 I2 64.959(11) 17 18_545 ?
Gd2 I2 I1 89.054(10) 13 . ?
Gd1 I2 I1 126.631(11) 12_655 . ?
Gd1 I2 I1 48.787(8) 11 . ?
Gd2 I2 I1 89.391(9) 4 . ?
I1 I2 I1 92.474(8) 18_545 . ?
I2 I2 I1 59.899(10) 13 . ?
I1 I2 I1 121.320(9) 13 . ?
I2 I2 I1 58.244(7) 17 . ?
I2 I2 I1 123.147(10) 18_545 . ?
Gd2 I2 I1 88.740(9) 13 2_655 ?
Gd1 I2 I1 48.587(8) 12_655 2_655 ?
Gd1 I2 I1 126.423(12) 11 2_655 ?
Gd2 I2 I1 89.105(9) 4 2_655 ?
I1 I2 I1 92.233(8) 18_545 2_655 ?
I2 I2 I1 123.996(14) 13 2_655 ?
I1 I2 I1 62.674(10) 13 2_655 ?
I2 I2 I1 122.999(10) 17 2_655 ?
I2 I2 I1 58.114(7) 18_545 2_655 ?
I1 I2 I1 174.996(11) . 2_655 ?
Gd2 I2 I1 128.735(15) 13 11 ?
Gd1 I2 I1 45.859(8) 12_655 11 ?
Gd1 I2 I1 86.673(11) 11 11 ?
Gd2 I2 I1 135.066(12) 4 11 ?
I1 I2 I1 121.208(11) 18_545 11 ?
I2 I2 I1 89.925(11) 13 11 ?
I1 I2 I1 59.759(6) 13 11 ?
I2 I2 I1 176.910(11) 17 11 ?
I2 I2 I1 116.972(10) 18_545 11 ?
I1 I2 I1 119.664(10) . 11 ?
I1 I2 I1 58.860(8) 2_655 11 ?
Gd2 I2 I1 128.671(15) 13 9_554 ?
Gd1 I2 I1 86.283(11) 12_655 9_554 ?
Gd1 I2 I1 45.848(8) 11 9_554 ?
Gd2 I2 I1 135.049(12) 4 9_554 ?
I1 I2 I1 121.761(11) 18_545 9_554 ?
I2 I2 I1 57.791(9) 13 9_554 ?
I1 I2 I1 89.807(10) 13 9_554 ?
I2 I2 I1 117.233(11) 17 9_554 ?
I2 I2 I1 176.571(11) 18_545 9_554 ?
I1 I2 I1 58.990(8) . 9_554 ?
I1 I2 I1 119.496(11) 2_655 9_554 ?
I1 I2 I1 60.715(8) 11 9_554 ?
Gd2 I2 Zn 81.534(15) 13 4_554 ?
Gd1 I2 Zn 38.927(6) 12_655 4_554 ?
Gd1 I2 Zn 38.932(6) 11 4_554 ?
Gd2 I2 Zn 90.209(13) 4 4_554 ?
I1 I2 Zn 177.837(11) 18_545 4_554 ?
I2 I2 Zn 117.891(12) 13 4_554 ?
I1 I2 Zn 120.155(9) 13 4_554 ?
I2 I2 Zn 116.710(8) 17 4_554 ?
I2 I2 Zn 116.710(8) 18_545 4_554 ?
I1 I2 Zn 87.718(7) . 4_554 ?
I1 I2 Zn 87.515(7) 2_655 4_554 ?
I1 I2 Zn 60.403(8) 11 4_554 ?
I1 I2 Zn 60.112(8) 9_554 4_554 ?
Gd2 I2 I2 39.982(9) 13 2_655 ?
Gd1 I2 I2 44.034(9) 12_655 2_655 ?
Gd1 I2 I2 84.758(7) 11 2_655 ?
Gd2 I2 I2 45.844(8) 4 2_655 ?
I1 I2 I2 118.913(9) 18_545 2_655 ?
I2 I2 I2 176.941(12) 13 2_655 ?
I1 I2 I2 120.482(13) 13 2_655 ?
I2 I2 I2 90.0 17 2_655 ?
I2 I2 I2 57.519(6) 18_545 2_655 ?
I1 I2 I2 118.143(10) . 2_655 ?
I1 I2 I2 57.812(10) 2_655 2_655 ?
I1 I2 I2 89.235(9) 11 2_655 ?
I1 I2 I2 119.317(7) 9_554 2_655 ?
Zn I2 I2 59.205(5) 4_554 2_655 ?
Gd2 I2 I2 39.981(9) 13 3_665 ?
Gd1 I2 I2 84.798(8) 12_655 3_665 ?
Gd1 I2 I2 43.972(9) 11 3_665 ?
Gd2 I2 I2 45.843(8) 4 3_665 ?
I1 I2 I2 119.161(9) 18_545 3_665 ?
I2 I2 I2 118.057(17) 13 3_665 ?
I1 I2 I2 179.015(8) 13 3_665 ?
I2 I2 I2 57.520(6) 17 3_665 ?
I2 I2 I2 90.0 18_545 3_665 ?
I1 I2 I2 58.165(10) . 3_665 ?
I1 I2 I2 117.790(10) 2_655 3_665 ?
I1 I2 I2 119.608(7) 11 3_665 ?
I1 I2 I2 89.213(9) 9_554 3_665 ?
Zn I2 I2 59.205(4) 4_554 3_665 ?
I2 I2 I2 60.0 2_655 3_665 ?
Gd2 I2 Gd1 114.118(16) 13 7_544 ?
Gd1 I2 Gd1 49.444(7) 12_655 7_544 ?
Gd1 I2 Gd1 49.448(7) 11 7_544 ?
Gd2 I2 Gd1 122.793(13) 4 7_544 ?
I1 I2 Gd1 149.568(11) 18_545 7_544 ?
I2 I2 Gd1 90.705(10) 13 7_544 ?
I1 I2 Gd1 92.337(8) 13 7_544 ?
I2 I2 Gd1 139.724(9) 17 7_544 ?
I2 I2 Gd1 139.765(9) 18_545 7_544 ?
I1 I2 Gd1 88.384(7) . 7_544 ?
I1 I2 Gd1 88.419(7) 2_655 7_544 ?
I1 I2 Gd1 37.231(7) 11 7_544 ?
I1 I2 Gd1 36.845(6) 9_554 7_544 ?
Zn I2 Gd1 32.584(4) 4_554 7_544 ?
I2 I2 Gd1 86.847(5) 2_655 7_544 ?
I2 I2 Gd1 86.821(5) 3_665 7_544 ?
Gd2 I2 Gd1 49.549(15) 13 10_665 ?
Gd1 I2 Gd1 48.311(7) 12_655 10_665 ?
Gd1 I2 Gd1 48.317(7) 11 10_665 ?
Gd2 I2 Gd1 58.224(12) 4 10_665 ?
I1 I2 Gd1 145.862(9) 18_545 10_665 ?
I2 I2 Gd1 140.568(12) 13 10_665 ?
I1 I2 Gd1 143.347(9) 13 10_665 ?
I2 I2 Gd1 90.193(6) 17 10_665 ?
I2 I2 Gd1 90.164(6) 18_545 10_665 ?
I1 I2 Gd1 87.765(8) . 10_665 ?
I1 I2 Gd1 87.385(8) 2_655 10_665 ?
I1 I2 Gd1 87.413(8) 11 10_665 ?
I1 I2 Gd1 87.219(8) 9_554 10_665 ?
Zn I2 Gd1 31.984(4) 4_554 10_665 ?
I2 I2 Gd1 36.441(4) 2_655 10_665 ?
I2 I2 Gd1 36.487(4) 3_665 10_665 ?
Gd1 I2 Gd1 64.569(6) 7_544 10_665 ?
Gd2 I2 Gd1 58.630(14) 13 7_545 ?
Gd1 I2 Gd1 126.276(11) 12_655 7_545 ?
Gd1 I2 Gd1 126.184(11) 11 7_545 ?
Gd2 I2 Gd1 49.955(11) 4 7_545 ?
I1 I2 Gd1 37.685(7) 18_545 7_545 ?
I2 I2 Gd1 95.422(10) 13 7_545 ?
I1 I2 Gd1 93.998(7) 13 7_545 ?
I2 I2 Gd1 36.612(8) 17 7_545 ?
I2 I2 Gd1 36.661(7) 18_545 7_545 ?
I1 I2 Gd1 91.331(7) . 7_545 ?
I1 I2 Gd1 91.354(7) 2_655 7_545 ?
I1 I2 Gd1 146.286(10) 11 7_545 ?
I1 I2 Gd1 146.576(10) 9_554 7_545 ?
Zn I2 Gd1 140.163(9) 4_554 7_545 ?
I2 I2 Gd1 86.899(5) 2_655 7_545 ?
I2 I2 Gd1 86.873(5) 3_665 7_545 ?
Gd1 I2 Gd1 172.748(10) 7_544 7_545 ?
Gd1 I2 Gd1 108.179(7) 10_665 7_545 ?
Gd2 I2 Gd1 132.518(17) 13 5 ?
Gd1 I2 Gd1 132.378(12) 12_655 5 ?
Gd1 I2 Gd1 128.639(10) 11 5 ?
Gd2 I2 Gd1 123.855(12) 4 5 ?
I1 I2 Gd1 36.324(6) 18_545 5 ?
I2 I2 Gd1 36.383(7) 13 5 ?
I1 I2 Gd1 37.436(6) 13 5 ?
I2 I2 Gd1 90.372(10) 17 5 ?
I2 I2 Gd1 92.829(9) 18_545 5 ?
I1 I2 Gd1 89.948(8) . 5 ?
I1 I2 Gd1 94.853(8) 2_655 5 ?
I1 I2 Gd1 91.916(9) 11 5 ?
I1 I2 Gd1 89.820(8) 9_554 5 ?
Zn I2 Gd1 145.839(8) 4_554 5 ?
I2 I2 Gd1 146.597(10) 2_655 5 ?
I2 I2 Gd1 142.646(10) 3_665 5 ?
Gd1 I2 Gd1 113.301(8) 7_544 5 ?
Gd1 I2 Gd1 176.908(8) 10_665 5 ?
Gd1 I2 Gd1 73.943(7) 7_545 5 ?
Gd2 I2 Gd1 123.719(10) 13 3 ?
Gd1 I2 Gd1 60.048(8) 12_655 3 ?
Gd1 I2 Gd1 122.937(10) 11 3 ?
Gd2 I2 Gd1 123.915(9) 4 3 ?
I1 I2 Gd1 89.792(9) 18_545 3 ?
I2 I2 Gd1 91.874(11) 13 3 ?
I1 I2 Gd1 35.317(6) 13 3 ?
I2 I2 Gd1 146.529(10) 17 3 ?
I2 I2 Gd1 86.745(8) 18_545 3 ?
I1 I2 Gd1 146.688(10) . 3 ?
I1 I2 Gd1 35.024(6) 2_655 3 ?
I1 I2 Gd1 36.452(5) 11 3 ?
I1 I2 Gd1 91.968(8) 9_554 3 ?
Zn I2 Gd1 91.230(7) 4_554 3 ?
I2 I2 Gd1 89.198(10) 2_655 3 ?
I2 I2 Gd1 144.641(9) 3_665 3 ?
Gd1 I2 Gd1 73.616(6) 7_544 3 ?
Gd1 I2 Gd1 108.264(7) 10_665 3 ?
Gd1 I2 Gd1 109.960(7) 7_545 3 ?
Gd1 I2 Gd1 72.710(5) 5 3 ?
Gd2 I2 I2 94.396(13) 13 6 ?
Gd1 I2 I2 95.929(12) 12_655 6 ?
Gd1 I2 I2 173.431(12) 11 6 ?
Gd2 I2 I2 88.278(11) 4 6 ?
I1 I2 I2 44.891(6) 18_545 6 ?
I2 I2 I2 93.657(9) 13 6 ?
I1 I2 I2 46.866(6) 13 6 ?
I2 I2 I2 92.510(8) 17 6 ?
I2 I2 I2 44.189(9) 18_545 6 ?
I1 I2 I2 137.359(8) . 6 ?
I1 I2 I2 47.349(8) 2_655 6 ?
I1 I2 I2 90.473(10) 11 6 ?
I1 I2 I2 136.672(10) 9_554 6 ?
Zn I2 I2 134.849(10) 4_554 6 ?
I2 I2 I2 89.292(11) 2_655 6 ?
I2 I2 I2 134.114(8) 3_665 6 ?
Gd1 I2 I2 127.543(8) 7_544 6 ?
Gd1 I2 I2 125.682(9) 10_665 6 ?
Gd1 I2 I2 56.025(5) 7_545 6 ?
Gd1 I2 I2 57.324(5) 5 6 ?
Gd1 I2 I2 54.022(8) 3 6 ?
Gd2 I2 I2 171.934(15) 13 8_544 ?
Gd1 I2 I2 90.424(8) 12_655 8_544 ?
Gd1 I2 I2 91.377(10) 11 8_544 ?
Gd2 I2 I2 179.045(12) 4 8_544 ?
I1 I2 I2 91.718(11) 18_545 8_544 ?
I2 I2 I2 45.127(10) 13 8_544 ?
I1 I2 I2 43.909(7) 13 8_544 ?
I2 I2 I2 135.813(9) 17 8_544 ?
I2 I2 I2 134.728(10) 18_545 8_544 ?
I1 I2 I2 91.342(10) . 8_544 ?
I1 I2 I2 90.215(7) 2_655 8_544 ?
I1 I2 I2 44.879(5) 11 8_544 ?
I1 I2 I2 45.905(7) 9_554 8_544 ?
Zn I2 I2 90.432(8) 4_554 8_544 ?
I2 I2 I2 134.114(8) 2_655 8_544 ?
I2 I2 I2 135.109(9) 3_665 8_544 ?
Gd1 I2 I2 57.850(5) 7_544 8_544 ?
Gd1 I2 I2 122.413(7) 10_665 8_544 ?
Gd1 I2 I2 129.402(8) 7_545 8_544 ?
Gd1 I2 I2 55.543(9) 5 8_544 ?
Gd1 I2 I2 55.361(4) 3 8_544 ?
I2 I2 I2 90.768(6) 6 8_544 ?
Gd2 I2 I1 94.535(13) 13 5 ?
Gd1 I2 I1 171.648(11) 12_655 5 ?
Gd1 I2 I1 93.969(10) 11 5 ?
Gd2 I2 I1 88.632(10) 4 5 ?
I1 I2 I1 47.293(7) 18_545 5 ?
I2 I2 I1 46.365(8) 13 5 ?
I1 I2 I1 91.945(6) 13 5 ?
I2 I2 I1 44.404(7) 17 5 ?
I2 I2 I1 94.130(11) 18_545 5 ?
I1 I2 I1 45.191(5) . 5 ?
I1 I2 I1 139.521(10) 2_655 5 ?
I1 I2 I1 136.290(8) 11 5 ?
I1 I2 I1 89.181(9) 9_554 5 ?
Zn I2 I1 132.899(8) 4_554 5 ?
I2 I2 I1 134.402(7) 2_655 5 ?
I2 I2 I1 88.134(9) 3_665 5 ?
Gd1 I2 I1 125.785(8) 7_544 5 ?
Gd1 I2 I1 124.499(8) 10_665 5 ?
Gd1 I2 I1 57.539(6) 7_545 5 ?
Gd1 I2 I1 54.514(5) 5 5 ?
Gd1 I2 I1 127.211(7) 3 5 ?
I2 I2 I1 92.183(7) 6 5 ?
I2 I2 I1 91.450(9) 8_544 5 ?
Gd2 I2 I2 4.544(12) 13 16_655 ?
Gd1 I2 I2 86.415(11) 12_655 16_655 ?
Gd1 I2 I2 86.355(11) 11 16_655 ?
Gd2 I2 I2 4.131(10) 4 16_655 ?
I1 I2 I2 91.770(11) 18_545 16_655 ?
I2 I2 I2 137.645(15) 13 16_655 ?
I1 I2 I2 138.016(11) 13 16_655 ?
I2 I2 I2 47.043(4) 17 16_655 ?
I2 I2 I2 47.043(4) 18_545 16_655 ?
I1 I2 I2 89.231(10) . 16_655 ?
I1 I2 I2 88.926(9) 2_655 16_655 ?
I1 I2 I2 132.118(11) 11 16_655 ?
I1 I2 I2 132.081(11) 9_554 16_655 ?
Zn I2 I2 86.077(10) 4_554 16_655 ?
I2 I2 I2 42.955(4) 2_655 16_655 ?
I2 I2 I2 42.958(4) 3_665 16_655 ?
Gd1 I2 I2 118.662(10) 7_544 16_655 ?
Gd1 I2 I2 54.093(7) 10_665 16_655 ?
Gd1 I2 I2 54.086(6) 7_545 16_655 ?
Gd1 I2 I2 127.981(10) 5 16_655 ?
Gd1 I2 I2 123.929(9) 3 16_655 ?
I2 I2 I2 91.192(9) 6 16_655 ?
I2 I2 I2 176.438(8) 8_544 16_655 ?
I1 I2 I2 91.447(9) 5 16_655 ?
Gd2 I2 I1 83.891(12) 13 10_665 ?
Gd1 I2 I1 83.960(9) 12_655 10_665 ?
Gd1 I2 I1 6.126(7) 11 10_665 ?
Gd2 I2 I1 90.010(11) 4 10_665 ?
I1 I2 I1 135.132(10) 18_545 10_665 ?
I2 I2 I1 87.622(10) 13 10_665 ?
I1 I2 I1 134.847(10) 13 10_665 ?
I2 I2 I1 86.329(9) 17 10_665 ?
I2 I2 I1 134.098(7) 18_545 10_665 ?
I1 I2 I1 42.682(7) . 10_665 ?
I1 I2 I1 132.542(8) 2_655 10_665 ?
I1 I2 I1 90.671(11) 11 10_665 ?
I1 I2 I1 45.041(5) 9_554 10_665 ?
Zn I2 I1 45.037(5) 4_554 10_665 ?
I2 I2 I1 89.446(6) 2_655 10_665 ?
I2 I2 I1 44.173(7) 3_665 10_665 ?
Gd1 I2 I1 53.527(6) 7_544 10_665 ?
Gd1 I2 I1 53.108(5) 10_665 10_665 ?
Gd1 I2 I1 122.736(8) 7_545 10_665 ?
Gd1 I2 I1 123.905(7) 5 10_665 ?
Gd1 I2 I1 127.118(9) 3 10_665 ?
I2 I2 I1 178.285(8) 6 10_665 ?
I2 I2 I1 90.944(8) 8_544 10_665 ?
I1 I2 I1 87.871(9) 5 10_665 ?
I2 I2 I1 87.093(9) 16_655 10_665 ?
Gd2 I2 I1 84.140(12) 13 7_544 ?
Gd1 I2 I1 5.918(6) 12_655 7_544 ?
Gd1 I2 I1 83.734(10) 11 7_544 ?
Gd2 I2 I1 90.285(11) 4 7_544 ?
I1 I2 I1 134.946(11) 18_545 7_544 ?
I2 I2 I1 134.624(12) 13 7_544 ?
I1 I2 I1 90.436(8) 13 7_544 ?
I2 I2 I1 134.348(7) 17 7_544 ?
I2 I2 I1 86.685(9) 18_545 7_544 ?
I1 I2 I1 132.520(9) . 7_544 ?
I1 I2 I1 42.722(7) 2_655 7_544 ?
I1 I2 I1 44.792(5) 11 7_544 ?
I1 I2 I1 89.969(10) 9_554 7_544 ?
Zn I2 I1 44.804(5) 4_554 7_544 ?
I2 I2 I1 44.445(7) 2_655 7_544 ?
I2 I2 I1 89.470(6) 3_665 7_544 ?
Gd1 I2 I1 53.215(6) 7_544 7_544 ?
Gd1 I2 I1 53.067(5) 10_665 7_544 ?
Gd1 I2 I1 123.139(8) 7_545 7_544 ?
Gd1 I2 I1 127.872(8) 5 7_544 ?
Gd1 I2 I1 55.204(5) 3 7_544 ?
I2 I2 I1 90.071(9) 6 7_544 ?
I2 I2 I1 89.670(7) 8_544 7_544 ?
I1 I2 I1 177.469(7) 5 7_544 ?
I2 I2 I1 87.353(9) 16_655 7_544 ?
I1 I2 I1 89.841(8) 10_665 7_544 ?
Gd2 I2 Gd1 99.237(15) 13 16 ?
Gd1 I2 Gd1 160.188(10) 12_655 16 ?
Gd1 I2 Gd1 121.955(10) 11 16 ?
Gd2 I2 Gd1 91.046(12) 4 16 ?
I1 I2 Gd1 19.632(6) 18_545 16 ?
I2 I2 Gd1 50.932(8) 13 16 ?
I1 I2 Gd1 70.816(7) 13 16 ?
I2 I2 Gd1 54.201(8) 17 16 ?
I2 I2 Gd1 76.514(10) 18_545 16 ?
I1 I2 Gd1 73.179(7) . 16 ?
I1 I2 Gd1 111.621(8) 2_655 16 ?
I1 I2 Gd1 128.126(9) 11 16 ?
I1 I2 Gd1 106.890(10) 9_554 16 ?
Zn I2 Gd1 160.839(8) 4_554 16 ?
I2 I2 Gd1 131.492(4) 2_655 16 ?
I2 I2 Gd1 109.573(7) 3_665 16 ?
Gd1 I2 Gd1 141.637(7) 7_544 16 ?
Gd1 I2 Gd1 144.375(7) 10_665 16 ?
Gd1 I2 Gd1 44.636(6) 7_545 16 ?
Gd1 I2 Gd1 36.211(5) 5 16 ?
Gd1 I2 Gd1 103.845(6) 3 16 ?
I2 I2 Gd1 64.306(5) 6 16 ?
I2 I2 Gd1 88.581(9) 8_544 16 ?
I1 I2 Gd1 28.074(4) 5 16 ?
I2 I2 Gd1 94.949(9) 16_655 16 ?
I1 I2 Gd1 115.838(7) 10_665 16 ?
I1 I2 Gd1 154.283(7) 7_544 16 ?
Gd2 I2 Gd2 156.702(10) 13 . ?
Gd1 I2 Gd2 119.331(10) 12_655 . ?
Gd1 I2 Gd2 94.559(9) 11 . ?
Gd2 I2 Gd2 150.981(13) 4 . ?
I1 I2 Gd2 71.309(10) 18_545 . ?
I2 I2 Gd2 16.368(8) 13 . ?
I1 I2 Gd2 50.254(6) 13 . ?
I2 I2 Gd2 106.854(8) 17 . ?
I2 I2 Gd2 129.899(9) 18_545 . ?
I1 I2 Gd2 72.334(7) . . ?
I1 I2 Gd2 110.865(8) 2_655 . ?
I1 I2 Gd2 73.915(8) 11 . ?
I1 I2 Gd2 52.690(8) 9_554 . ?
Zn I2 Gd2 110.784(9) 4_554 . ?
I2 I2 Gd2 163.143(8) 2_655 . ?
I2 I2 Gd2 129.030(10) 3_665 . ?
Gd1 I2 Gd2 80.050(8) 7_544 . ?
Gd1 I2 Gd2 139.909(8) 10_665 . ?
Gd1 I2 Gd2 106.761(8) 7_545 . ?
Gd1 I2 Gd2 37.136(7) 5 . ?
Gd1 I2 Gd2 77.008(5) 3 . ?
I2 I2 Gd2 90.326(6) 6 . ?
I2 I2 Gd2 29.039(7) 8_544 . ?
I1 I2 Gd2 62.452(7) 5 . ?
I2 I2 Gd2 153.896(9) 16_655 . ?
I1 I2 Gd2 91.218(7) 10_665 . ?
I1 I2 Gd2 118.707(8) 7_544 . ?
Gd1 I2 Gd2 62.524(8) 16 . ?
Gd2 I2 Gd1 82.195(15) 13 8_654 ?
Gd1 I2 Gd1 21.744(5) 12_655 8_654 ?
Gd1 I2 Gd1 56.130(9) 11 8_654 ?
Gd2 I2 Gd1 90.480(13) 4 8_654 ?
I1 I2 Gd1 162.492(9) 18_545 8_654 ?
I2 I2 Gd1 126.839(11) 13 8_654 ?
I1 I2 Gd1 109.316(8) 13 8_654 ?
I2 I2 Gd1 126.272(7) 17 8_654 ?
I2 I2 Gd1 105.909(9) 18_545 8_654 ?
I1 I2 Gd1 104.916(7) . 8_654 ?
I1 I2 Gd1 70.326(6) 2_655 8_654 ?
I1 I2 Gd1 51.298(8) 11 8_654 ?
I1 I2 Gd1 70.690(9) 9_554 8_654 ?
Zn I2 Gd1 17.198(3) 4_554 8_654 ?
I2 I2 Gd1 50.693(5) 2_655 8_654 ?
I2 I2 Gd1 70.254(4) 3_665 8_654 ?
Gd1 I2 Gd1 36.154(5) 7_544 8_654 ?
Gd1 I2 Gd1 36.117(4) 10_665 8_654 ?
Gd1 I2 Gd1 137.461(8) 7_545 8_654 ?
Gd1 I2 Gd1 143.084(8) 5 8_654 ?
Gd1 I2 Gd1 76.852(6) 3 8_654 ?
I2 I2 Gd1 117.672(9) 6 8_654 ?
I2 I2 Gd1 89.922(7) 8_544 8_654 ?
I1 I2 Gd1 150.094(7) 5 8_654 ?
I2 I2 Gd1 86.533(9) 16_655 8_654 ?
I1 I2 Gd1 62.234(6) 10_665 8_654 ?
I1 I2 Gd1 27.608(4) 7_544 8_654 ?
Gd1 I2 Gd1 177.544(6) 16 8_654 ?
Gd2 I2 Gd1 115.560(8) . 8_654 ?
Gd1 Zn Gd1 180.0 17_445 5 ?
Gd1 Zn Gd1 90.107(8) 17_445 16 ?
Gd1 Zn Gd1 89.893(8) 5 16 ?
Gd1 Zn Gd1 89.893(8) 17_445 4_445 ?
Gd1 Zn Gd1 90.107(8) 5 4_445 ?
Gd1 Zn Gd1 180.0 16 4_445 ?
Gd1 Zn Gd1 90.107(8) 17_445 18_545 ?
Gd1 Zn Gd1 89.893(8) 5 18_545 ?
Gd1 Zn Gd1 90.106(8) 16 18_545 ?
Gd1 Zn Gd1 89.895(8) 4_445 18_545 ?
Gd1 Zn Gd1 89.893(8) 17_445 6_455 ?
Gd1 Zn Gd1 90.106(8) 5 6_455 ?
Gd1 Zn Gd1 89.895(8) 16 6_455 ?
Gd1 Zn Gd1 90.105(8) 4_445 6_455 ?
Gd1 Zn Gd1 180.0 18_545 6_455 ?
Gd1 Zn I1 135.326(7) 17_445 4_445 ?
Gd1 Zn I1 44.674(7) 5 4_445 ?
Gd1 Zn I1 90.138(6) 16 4_445 ?
Gd1 Zn I1 89.862(6) 4_445 4_445 ?
Gd1 Zn I1 45.219(6) 18_545 4_445 ?
Gd1 Zn I1 134.780(6) 6_455 4_445 ?
Gd1 Zn I1 44.674(7) 17_445 16 ?
Gd1 Zn I1 135.326(7) 5 16 ?
Gd1 Zn I1 89.862(6) 16 16 ?
Gd1 Zn I1 90.138(6) 4_445 16 ?
Gd1 Zn I1 134.780(6) 18_545 16 ?
Gd1 Zn I1 45.220(6) 6_455 16 ?
I1 Zn I1 179.999(1) 4_445 16 ?
Gd1 Zn I1 90.138(6) 17_445 5 ?
Gd1 Zn I1 89.862(6) 5 5 ?
Gd1 Zn I1 45.222(6) 16 5 ?
Gd1 Zn I1 134.778(6) 4_445 5 ?
Gd1 Zn I1 135.327(7) 18_545 5 ?
Gd1 Zn I1 44.673(7) 6_455 5 ?
I1 Zn I1 120.0 4_445 5 ?
I1 Zn I1 60.0 16 5 ?
Gd1 Zn I1 89.861(6) 17_445 17_445 ?
Gd1 Zn I1 90.139(6) 5 17_445 ?
Gd1 Zn I1 134.778(6) 16 17_445 ?
Gd1 Zn I1 45.223(6) 4_445 17_445 ?
Gd1 Zn I1 44.673(7) 18_545 17_445 ?
Gd1 Zn I1 135.327(7) 6_455 17_445 ?
I1 Zn I1 60.0 4_445 17_445 ?
I1 Zn I1 120.0 16 17_445 ?
I1 Zn I1 179.999(1) 5 17_445 ?
Gd1 Zn I1 45.220(7) 17_445 6_455 ?
Gd1 Zn I1 134.779(6) 5 6_455 ?
Gd1 Zn I1 135.328(7) 16 6_455 ?
Gd1 Zn I1 44.673(7) 4_445 6_455 ?
Gd1 Zn I1 90.140(6) 18_545 6_455 ?
Gd1 Zn I1 89.860(6) 6_455 6_455 ?
I1 Zn I1 120.0 4_445 6_455 ?
I1 Zn I1 60.0 16 6_455 ?
I1 Zn I1 120.0 5 6_455 ?
I1 Zn I1 60.0 17_445 6_455 ?
Gd1 Zn I1 134.779(6) 17_445 18_545 ?
Gd1 Zn I1 45.221(6) 5 18_545 ?
Gd1 Zn I1 44.672(7) 16 18_545 ?
Gd1 Zn I1 135.328(7) 4_445 18_545 ?
Gd1 Zn I1 89.859(6) 18_545 18_545 ?
Gd1 Zn I1 90.141(6) 6_455 18_545 ?
I1 Zn I1 60.0 4_445 18_545 ?
I1 Zn I1 120.0 16 18_545 ?
I1 Zn I1 60.0 5 18_545 ?
I1 Zn I1 120.0 17_445 18_545 ?
I1 Zn I1 179.999(1) 6_455 18_545 ?
Gd1 Zn I2 134.976(7) 17_445 15_445 ?
Gd1 Zn I2 45.024(7) 5 15_445 ?
Gd1 Zn I2 134.902(7) 16 15_445 ?
Gd1 Zn I2 45.097(7) 4_445 15_445 ?
Gd1 Zn I2 88.947(9) 18_545 15_445 ?
Gd1 Zn I2 91.052(9) 6_455 15_445 ?
I1 Zn I2 58.913(7) 4_445 15_445 ?
I1 Zn I2 121.088(7) 16 15_445 ?
I1 Zn I2 120.505(7) 5 15_445 ?
I1 Zn I2 59.496(7) 17_445 15_445 ?
I1 Zn I2 89.765(6) 6_455 15_445 ?
I1 Zn I2 90.235(6) 18_545 15_445 ?
Gd1 Zn I2 88.949(9) 17_445 14_455 ?
Gd1 Zn I2 91.051(9) 5 14_455 ?
Gd1 Zn I2 134.977(7) 16 14_455 ?
Gd1 Zn I2 45.023(7) 4_445 14_455 ?
Gd1 Zn I2 134.904(7) 18_545 14_455 ?
Gd1 Zn I2 45.096(7) 6_455 14_455 ?
I1 Zn I2 120.504(7) 4_445 14_455 ?
I1 Zn I2 59.496(7) 16 14_455 ?
I1 Zn I2 89.764(6) 5 14_455 ?
I1 Zn I2 90.236(6) 17_445 14_455 ?
I1 Zn I2 58.913(6) 6_455 14_455 ?
I1 Zn I2 121.088(7) 18_545 14_455 ?
I2 Zn I2 61.591(9) 15_445 14_455 ?
Gd1 Zn I2 134.904(7) 17_445 13 ?
Gd1 Zn I2 45.095(7) 5 13 ?
Gd1 Zn I2 88.948(9) 16 13 ?
Gd1 Zn I2 91.052(9) 4_445 13 ?
Gd1 Zn I2 134.975(7) 18_545 13 ?
Gd1 Zn I2 45.025(7) 6_455 13 ?
I1 Zn I2 89.765(6) 4_445 13 ?
I1 Zn I2 90.236(6) 16 13 ?
I1 Zn I2 58.914(6) 5 13 ?
I1 Zn I2 121.087(6) 17_445 13 ?
I1 Zn I2 120.504(7) 6_455 13 ?
I1 Zn I2 59.496(6) 18_545 13 ?
I2 Zn I2 61.591(9) 15_445 13 ?
I2 Zn I2 61.591(9) 14_455 13 ?
Gd1 Zn I2 45.024(7) 17_445 9 ?
Gd1 Zn I2 134.976(7) 5 9 ?
Gd1 Zn I2 45.098(7) 16 9 ?
Gd1 Zn I2 134.903(7) 4_445 9 ?
Gd1 Zn I2 91.052(9) 18_545 9 ?
Gd1 Zn I2 88.948(10) 6_455 9 ?
I1 Zn I2 121.087(7) 4_445 9 ?
I1 Zn I2 58.913(7) 16 9 ?
I1 Zn I2 59.495(7) 5 9 ?
I1 Zn I2 120.504(7) 17_445 9 ?
I1 Zn I2 90.235(6) 6_455 9 ?
I1 Zn I2 89.765(6) 18_545 9 ?
I2 Zn I2 180.0 15_445 9 ?
I2 Zn I2 118.409(9) 14_455 9 ?
I2 Zn I2 118.409(9) 13 9 ?
Gd1 Zn I2 91.051(10) 17_445 8_545 ?
Gd1 Zn I2 88.950(9) 5 8_545 ?
Gd1 Zn I2 45.023(7) 16 8_545 ?
Gd1 Zn I2 134.977(7) 4_445 8_545 ?
Gd1 Zn I2 45.096(7) 18_545 8_545 ?
Gd1 Zn I2 134.904(7) 6_455 8_545 ?
I1 Zn I2 59.496(7) 4_445 8_545 ?
I1 Zn I2 120.504(7) 16 8_545 ?
I1 Zn I2 90.236(6) 5 8_545 ?
I1 Zn I2 89.764(6) 17_445 8_545 ?
I1 Zn I2 121.087(7) 6_455 8_545 ?
I1 Zn I2 58.913(7) 18_545 8_545 ?
I2 Zn I2 118.409(9) 15_445 8_545 ?
I2 Zn I2 180.0 14_455 8_545 ?
I2 Zn I2 118.409(9) 13 8_545 ?
I2 Zn I2 61.591(9) 9 8_545 ?
Gd1 Zn I2 45.096(7) 17_445 7_445 ?
Gd1 Zn I2 134.905(7) 5 7_445 ?
Gd1 Zn I2 91.052(9) 16 7_445 ?
Gd1 Zn I2 88.949(9) 4_445 7_445 ?
Gd1 Zn I2 45.025(7) 18_545 7_445 ?
Gd1 Zn I2 134.975(7) 6_455 7_445 ?
I1 Zn I2 90.235(6) 4_445 7_445 ?
I1 Zn I2 89.764(6) 16 7_445 ?
I1 Zn I2 121.086(6) 5 7_445 ?
I1 Zn I2 58.913(6) 17_445 7_445 ?
I1 Zn I2 59.496(7) 6_455 7_445 ?
I1 Zn I2 120.503(6) 18_545 7_445 ?
I2 Zn I2 118.409(9) 15_445 7_445 ?
I2 Zn I2 118.409(9) 14_455 7_445 ?
I2 Zn I2 180.0 13 7_445 ?
I2 Zn I2 61.591(9) 9 7_445 ?
I2 Zn I2 61.591(9) 8_545 7_445 ?
Gd1 Zn Gd2 54.810(6) 17_445 10_556 ?
Gd1 Zn Gd2 125.190(6) 5 10_556 ?
Gd1 Zn Gd2 54.811(6) 16 10_556 ?
Gd1 Zn Gd2 125.189(6) 4_445 10_556 ?
Gd1 Zn Gd2 54.812(6) 18_545 10_556 ?
Gd1 Zn Gd2 125.189(6) 6_455 10_556 ?
I1 Zn Gd2 90.304(4) 4_445 10_556 ?
I1 Zn Gd2 89.695(4) 16 10_556 ?
I1 Zn Gd2 90.304(4) 5 10_556 ?
I1 Zn Gd2 89.695(4) 17_445 10_556 ?
I1 Zn Gd2 90.304(4) 6_455 10_556 ?
I1 Zn Gd2 89.695(4) 18_545 10_556 ?
I2 Zn Gd2 143.759(5) 15_445 10_556 ?
I2 Zn Gd2 143.759(5) 14_455 10_556 ?
I2 Zn Gd2 143.759(5) 13 10_556 ?
I2 Zn Gd2 36.241(6) 9 10_556 ?
I2 Zn Gd2 36.241(6) 8_545 10_556 ?
I2 Zn Gd2 36.241(5) 7_445 10_556 ?
Gd1 Zn Gd2 125.190(6) 17_445 . ?
Gd1 Zn Gd2 54.810(6) 5 . ?
Gd1 Zn Gd2 125.189(6) 16 . ?
Gd1 Zn Gd2 54.811(6) 4_445 . ?
Gd1 Zn Gd2 125.188(6) 18_545 . ?
Gd1 Zn Gd2 54.811(6) 6_455 . ?
I1 Zn Gd2 89.696(4) 4_445 . ?
I1 Zn Gd2 90.305(4) 16 . ?
I1 Zn Gd2 89.696(4) 5 . ?
I1 Zn Gd2 90.305(4) 17_445 . ?
I1 Zn Gd2 89.696(4) 6_455 . ?
I1 Zn Gd2 90.305(4) 18_545 . ?
I2 Zn Gd2 36.241(5) 15_445 . ?
I2 Zn Gd2 36.241(5) 14_455 . ?
I2 Zn Gd2 36.241(5) 13 . ?
I2 Zn Gd2 143.759(6) 9 . ?
I2 Zn Gd2 143.759(6) 8_545 . ?
I2 Zn Gd2 143.759(5) 7_445 . ?
Gd2 Zn Gd2 180.0 10_556 . ?
Gd1 Zn Gd2 54.810(6) 17_445 1_556 ?
Gd1 Zn Gd2 125.190(6) 5 1_556 ?
Gd1 Zn Gd2 54.811(6) 16 1_556 ?
Gd1 Zn Gd2 125.189(6) 4_445 1_556 ?
Gd1 Zn Gd2 54.812(6) 18_545 1_556 ?
Gd1 Zn Gd2 125.189(6) 6_455 1_556 ?
I1 Zn Gd2 90.304(4) 4_445 1_556 ?
I1 Zn Gd2 89.695(4) 16 1_556 ?
I1 Zn Gd2 90.304(4) 5 1_556 ?
I1 Zn Gd2 89.695(4) 17_445 1_556 ?
I1 Zn Gd2 90.304(4) 6_455 1_556 ?
I1 Zn Gd2 89.695(4) 18_545 1_556 ?
I2 Zn Gd2 143.759(5) 15_445 1_556 ?
I2 Zn Gd2 143.759(5) 14_455 1_556 ?
I2 Zn Gd2 143.759(5) 13 1_556 ?
I2 Zn Gd2 36.241(6) 9 1_556 ?
I2 Zn Gd2 36.241(6) 8_545 1_556 ?
I2 Zn Gd2 36.241(5) 7_445 1_556 ?
Gd2 Zn Gd2 0.0 10_556 1_556 ?
Gd2 Zn Gd2 180.0 . 1_556 ?
Gd1 Zn Gd2 125.190(6) 17_445 10 ?
Gd1 Zn Gd2 54.810(6) 5 10 ?
Gd1 Zn Gd2 125.189(6) 16 10 ?
Gd1 Zn Gd2 54.811(6) 4_445 10 ?
Gd1 Zn Gd2 125.188(6) 18_545 10 ?
Gd1 Zn Gd2 54.811(6) 6_455 10 ?
I1 Zn Gd2 89.696(4) 4_445 10 ?
I1 Zn Gd2 90.305(4) 16 10 ?
I1 Zn Gd2 89.696(4) 5 10 ?
I1 Zn Gd2 90.305(4) 17_445 10 ?
I1 Zn Gd2 89.696(4) 6_455 10 ?
I1 Zn Gd2 90.305(4) 18_545 10 ?
I2 Zn Gd2 36.241(5) 15_445 10 ?
I2 Zn Gd2 36.241(5) 14_455 10 ?
I2 Zn Gd2 36.241(5) 13 10 ?
I2 Zn Gd2 143.759(6) 9 10 ?
I2 Zn Gd2 143.759(6) 8_545 10 ?
I2 Zn Gd2 143.759(5) 7_445 10 ?
Gd2 Zn Gd2 180.0 10_556 10 ?
Gd2 Zn Gd2 0.0 . 10 ?
Gd2 Zn Gd2 180.0 1_556 10 ?
Gd1 Zn I1 179.760(6) 17_445 13 ?
Gd1 Zn I1 0.241(6) 5 13 ?
Gd1 Zn I1 89.656(8) 16 13 ?
Gd1 Zn I1 90.343(8) 4_445 13 ?
Gd1 Zn I1 89.938(7) 18_545 13 ?
Gd1 Zn I1 90.062(7) 6_455 13 ?
I1 Zn I1 44.720(7) 4_445 13 ?
I1 Zn I1 135.281(7) 16 13 ?
I1 Zn I1 89.664(8) 5 13 ?
I1 Zn I1 90.337(8) 17_445 13 ?
I1 Zn I1 135.016(6) 6_455 13 ?
I1 Zn I1 44.985(6) 18_545 13 ?
I2 Zn I1 45.261(6) 15_445 13 ?
I2 Zn I1 91.187(9) 14_455 13 ?
I2 Zn I1 45.046(6) 13 13 ?
I2 Zn I1 134.739(6) 9 13 ?
I2 Zn I1 88.813(8) 8_545 13 ?
I2 Zn I1 134.954(6) 7_445 13 ?
Gd2 Zn I1 125.054(5) 10_556 13 ?
Gd2 Zn I1 54.946(5) . 13 ?
Gd2 Zn I1 125.054(5) 1_556 13 ?
Gd2 Zn I1 54.946(5) 10 13 ?
Gd1 Zn I1 0.240(6) 17_445 7_445 ?
Gd1 Zn I1 179.760(6) 5 7_445 ?
Gd1 Zn I1 90.343(7) 16 7_445 ?
Gd1 Zn I1 89.657(7) 4_445 7_445 ?
Gd1 Zn I1 90.062(7) 18_545 7_445 ?
Gd1 Zn I1 89.938(7) 6_455 7_445 ?
I1 Zn I1 135.280(7) 4_445 7_445 ?
I1 Zn I1 44.720(7) 16 7_445 ?
I1 Zn I1 90.336(8) 5 7_445 ?
I1 Zn I1 89.663(8) 17_445 7_445 ?
I1 Zn I1 44.985(6) 6_455 7_445 ?
I1 Zn I1 135.015(6) 18_545 7_445 ?
I2 Zn I1 134.739(6) 15_445 7_445 ?
I2 Zn I1 88.813(8) 14_455 7_445 ?
I2 Zn I1 134.954(6) 13 7_445 ?
I2 Zn I1 45.261(6) 9 7_445 ?
I2 Zn I1 91.186(8) 8_545 7_445 ?
I2 Zn I1 45.046(6) 7_445 7_445 ?
Gd2 Zn I1 54.946(4) 10_556 7_445 ?
Gd2 Zn I1 125.054(4) . 7_445 ?
Gd2 Zn I1 54.946(4) 1_556 7_445 ?
Gd2 Zn I1 125.054(4) 10 7_445 ?
I1 Zn I1 180.0 13 7_445 ?
Gd1 Zn I1 89.938(7) 17_445 15_445 ?
Gd1 Zn I1 90.062(7) 5 15_445 ?
Gd1 Zn I1 179.759(6) 16 15_445 ?
Gd1 Zn I1 0.241(6) 4_445 15_445 ?
Gd1 Zn I1 89.658(8) 18_545 15_445 ?
Gd1 Zn I1 90.342(8) 6_455 15_445 ?
I1 Zn I1 89.664(8) 4_445 15_445 ?
I1 Zn I1 90.337(8) 16 15_445 ?
I1 Zn I1 135.014(6) 5 15_445 ?
I1 Zn I1 44.986(6) 17_445 15_445 ?
I1 Zn I1 44.719(7) 6_455 15_445 ?
I1 Zn I1 135.281(7) 18_545 15_445 ?
I2 Zn I1 45.047(6) 15_445 15_445 ?
I2 Zn I1 45.261(6) 14_455 15_445 ?
I2 Zn I1 91.187(8) 13 15_445 ?
I2 Zn I1 134.953(6) 9 15_445 ?
I2 Zn I1 134.739(6) 8_545 15_445 ?
I2 Zn I1 88.813(8) 7_445 15_445 ?
Gd2 Zn I1 125.053(4) 10_556 15_445 ?
Gd2 Zn I1 54.947(4) . 15_445 ?
Gd2 Zn I1 125.053(4) 1_556 15_445 ?
Gd2 Zn I1 54.947(4) 10 15_445 ?
I1 Zn I1 90.298(6) 13 15_445 ?
I1 Zn I1 89.702(7) 7_445 15_445 ?
Gd1 Zn I1 90.062(7) 17_445 9 ?
Gd1 Zn I1 89.939(7) 5 9 ?
Gd1 Zn I1 0.240(6) 16 9 ?
Gd1 Zn I1 179.759(6) 4_445 9 ?
Gd1 Zn I1 90.342(7) 18_545 9 ?
Gd1 Zn I1 89.659(7) 6_455 9 ?
I1 Zn I1 90.336(8) 4_445 9 ?
I1 Zn I1 89.663(8) 16 9 ?
I1 Zn I1 44.986(6) 5 9 ?
I1 Zn I1 135.014(6) 17_445 9 ?
I1 Zn I1 135.280(7) 6_455 9 ?
I1 Zn I1 44.719(7) 18_545 9 ?
I2 Zn I1 134.953(6) 15_445 9 ?
I2 Zn I1 134.739(6) 14_455 9 ?
I2 Zn I1 88.813(8) 13 9 ?
I2 Zn I1 45.047(6) 9 9 ?
I2 Zn I1 45.261(6) 8_545 9 ?
I2 Zn I1 91.187(8) 7_445 9 ?
Gd2 Zn I1 54.946(5) 10_556 9 ?
Gd2 Zn I1 125.054(5) . 9 ?
Gd2 Zn I1 54.946(5) 1_556 9 ?
Gd2 Zn I1 125.054(5) 10 9 ?
I1 Zn I1 89.702(7) 13 9 ?
I1 Zn I1 90.298(6) 7_445 9 ?
I1 Zn I1 180.000(8) 15_445 9 ?
Gd1 Zn I1 89.658(7) 17_445 14_455 ?
Gd1 Zn I1 90.342(7) 5 14_455 ?
Gd1 Zn I1 89.939(7) 16 14_455 ?
Gd1 Zn I1 90.060(7) 4_445 14_455 ?
Gd1 Zn I1 179.760(6) 18_545 14_455 ?
Gd1 Zn I1 0.240(6) 6_455 14_455 ?
I1 Zn I1 135.016(6) 4_445 14_455 ?
I1 Zn I1 44.985(6) 16 14_455 ?
I1 Zn I1 44.719(7) 5 14_455 ?
I1 Zn I1 135.281(7) 17_445 14_455 ?
I1 Zn I1 89.662(8) 6_455 14_455 ?
I1 Zn I1 90.338(8) 18_545 14_455 ?
I2 Zn I1 91.188(8) 15_445 14_455 ?
I2 Zn I1 45.047(6) 14_455 14_455 ?
I2 Zn I1 45.262(6) 13 14_455 ?
I2 Zn I1 88.813(8) 9 14_455 ?
I2 Zn I1 134.953(6) 8_545 14_455 ?
I2 Zn I1 134.738(6) 7_445 14_455 ?
Gd2 Zn I1 125.053(4) 10_556 14_455 ?
Gd2 Zn I1 54.947(4) . 14_455 ?
Gd2 Zn I1 125.053(4) 1_556 14_455 ?
Gd2 Zn I1 54.947(4) 10 14_455 ?
I1 Zn I1 90.298(7) 13 14_455 ?
I1 Zn I1 89.702(6) 7_445 14_455 ?
I1 Zn I1 90.297(7) 15_445 14_455 ?
I1 Zn I1 89.703(6) 9 14_455 ?
Gd1 Zn I1 90.342(8) 17_445 8_545 ?
Gd1 Zn I1 89.658(7) 5 8_545 ?
Gd1 Zn I1 90.060(7) 16 8_545 ?
Gd1 Zn I1 89.940(7) 4_445 8_545 ?
Gd1 Zn I1 0.239(6) 18_545 8_545 ?
Gd1 Zn I1 179.760(6) 6_455 8_545 ?
I1 Zn I1 44.984(6) 4_445 8_545 ?
I1 Zn I1 135.015(6) 16 8_545 ?
I1 Zn I1 135.281(7) 5 8_545 ?
I1 Zn I1 44.719(7) 17_445 8_545 ?
I1 Zn I1 90.338(8) 6_455 8_545 ?
I1 Zn I1 89.662(8) 18_545 8_545 ?
I2 Zn I1 88.813(8) 15_445 8_545 ?
I2 Zn I1 134.954(6) 14_455 8_545 ?
I2 Zn I1 134.739(6) 13 8_545 ?
I2 Zn I1 91.187(8) 9 8_545 ?
I2 Zn I1 45.046(6) 8_545 8_545 ?
I2 Zn I1 45.261(6) 7_445 8_545 ?
Gd2 Zn I1 54.946(5) 10_556 8_545 ?
Gd2 Zn I1 125.054(5) . 8_545 ?
Gd2 Zn I1 54.946(5) 1_556 8_545 ?
Gd2 Zn I1 125.054(5) 10 8_545 ?
I1 Zn I1 89.702(6) 13 8_545 ?
I1 Zn I1 90.297(7) 7_445 8_545 ?
I1 Zn I1 89.703(6) 15_445 8_545 ?
I1 Zn I1 90.297(7) 9 8_545 ?
I1 Zn I1 180.0 14_455 8_545 ?
Gd1 Zn Gd1 25.953(6) 17_445 8 ?
Gd1 Zn Gd1 154.047(6) 5 8 ?
Gd1 Zn Gd1 90.164(6) 16 8 ?
Gd1 Zn Gd1 89.836(6) 4_445 8 ?
Gd1 Zn Gd1 116.059(6) 18_545 8 ?
Gd1 Zn Gd1 63.941(6) 6_455 8 ?
I1 Zn Gd1 161.277(4) 4_445 8 ?
I1 Zn Gd1 18.723(4) 16 8 ?
I1 Zn Gd1 72.083(5) 5 8 ?
I1 Zn Gd1 107.917(5) 17_445 8 ?
I1 Zn Gd1 50.561(5) 6_455 8 ?
I1 Zn Gd1 129.438(5) 18_545 8 ?
I2 Zn Gd1 129.911(5) 15_445 8 ?
I2 Zn Gd1 70.925(7) 14_455 8 ?
I2 Zn Gd1 108.958(5) 13 8 ?
I2 Zn Gd1 50.090(5) 9 8 ?
I2 Zn Gd1 109.075(7) 8_545 8 ?
I2 Zn Gd1 71.042(5) 7_445 8 ?
Gd2 Zn Gd1 74.671(3) 10_556 8 ?
Gd2 Zn Gd1 105.329(3) . 8 ?
Gd2 Zn Gd1 74.671(3) 1_556 8 ?
Gd2 Zn Gd1 105.329(3) 10 8 ?
I1 Zn Gd1 154.003(4) 13 8 ?
I1 Zn Gd1 25.997(4) 7_445 8 ?
I1 Zn Gd1 89.980(4) 15_445 8 ?
I1 Zn Gd1 90.019(4) 9 8 ?
I1 Zn Gd1 63.705(5) 14_455 8 ?
I1 Zn Gd1 116.295(5) 8_545 8 ?
Gd1 Zn Gd1 154.047(6) 17_445 14_445 ?
Gd1 Zn Gd1 25.953(6) 5 14_445 ?
Gd1 Zn Gd1 89.836(6) 16 14_445 ?
Gd1 Zn Gd1 90.164(6) 4_445 14_445 ?
Gd1 Zn Gd1 63.941(6) 18_545 14_445 ?
Gd1 Zn Gd1 116.059(6) 6_455 14_445 ?
I1 Zn Gd1 18.723(4) 4_445 14_445 ?
I1 Zn Gd1 161.277(4) 16 14_445 ?
I1 Zn Gd1 107.917(5) 5 14_445 ?
I1 Zn Gd1 72.083(5) 17_445 14_445 ?
I1 Zn Gd1 129.439(5) 6_455 14_445 ?
I1 Zn Gd1 50.562(5) 18_545 14_445 ?
I2 Zn Gd1 50.089(5) 15_445 14_445 ?
I2 Zn Gd1 109.075(7) 14_455 14_445 ?
I2 Zn Gd1 71.042(5) 13 14_445 ?
I2 Zn Gd1 129.911(5) 9 14_445 ?
I2 Zn Gd1 70.925(7) 8_545 14_445 ?
I2 Zn Gd1 108.958(5) 7_445 14_445 ?
Gd2 Zn Gd1 105.329(2) 10_556 14_445 ?
Gd2 Zn Gd1 74.671(2) . 14_445 ?
Gd2 Zn Gd1 105.329(2) 1_556 14_445 ?
Gd2 Zn Gd1 74.671(2) 10 14_445 ?
I1 Zn Gd1 25.997(4) 13 14_445 ?
I1 Zn Gd1 154.003(4) 7_445 14_445 ?
I1 Zn Gd1 90.019(4) 15_445 14_445 ?
I1 Zn Gd1 89.981(4) 9 14_445 ?
I1 Zn Gd1 116.295(5) 14_455 14_445 ?
I1 Zn Gd1 63.706(5) 8_545 14_445 ?
Gd1 Zn Gd1 180.0 8 14_445 ?

loop_
_geom_bond_atom_site_label_1
_geom_bond_atom_site_label_2
_geom_bond_distance
_geom_bond_site_symmetry_2
_geom_bond_publ_flag
Gd1 Zn 2.8068(3) 7_554 ?
Gd1 I1 3.1333(4) 3_565 ?
Gd1 I2 3.1599(4) 11_565 ?
Gd1 I1 3.1600(4) 14_455 ?
Gd1 I2 3.1635(4) 12 ?
Gd1 I1 3.2393(4) 12 ?
Gd1 Gd1 3.9657(5) 15 ?
Gd1 Gd1 3.9657(5) 14_455 ?
Gd1 Gd1 3.9730(6) 3_565 ?
Gd1 Gd1 3.9730(6) 2_665 ?
Gd1 Gd2 4.0587(7) 7_554 ?
Gd1 Gd2 4.5288(7) 16_554 ?
Gd1 Gd1 4.7440(6) 10_565 ?
Gd1 I2 5.2109(6) 4_455 ?
Gd1 I1 5.2384(6) . ?
Gd1 I1 5.2500(6) 13_565 ?
Gd1 I2 5.2979(6) 10_665 ?
Gd1 I2 5.2983(6) 4_454 ?
Gd1 I2 5.3289(6) 9_554 ?
Gd1 I2 5.4519(6) 2 ?
Gd1 I1 5.4886(6) 8_554 ?
Gd1 Gd1 5.6135(6) 13_565 ?
Gd1 Gd1 6.3914(5) 8_554 ?
Gd1 Gd1 6.3914(5) 6_455 ?
Gd1 I1 6.6506(6) 4_455 ?
Gd1 I1 6.6631(6) 5 ?
Gd1 I1 6.6684(7) 11_565 ?
Gd1 I1 6.6809(7) 10_665 ?
Gd1 I1 6.7094(7) 2_665 ?
Gd1 I2 6.7110(5) 16 ?
Gd2 Gd2 0.5565(14) 10 ?
Gd2 I2 2.9681(5) 13 ?
Gd2 I2 2.9681(5) 15_445 ?
Gd2 I2 2.9681(5) 14_455 ?
Gd2 I2 3.2647(5) 7_444 ?
Gd2 I2 3.2647(5) 9_554 ?
Gd2 I2 3.2647(5) 8_544 ?
Gd2 Gd1 4.0587(7) 5 ?
Gd2 Gd1 4.0587(7) 4_445 ?
Gd2 Gd1 4.0587(7) 6_455 ?
Gd2 Gd1 4.5287(7) 17_444 ?
Gd2 Gd1 4.5288(7) 16_554 ?
Gd2 Gd1 4.5288(7) 18_544 ?
Gd2 Zn 4.9659(8) . ?
Gd2 I1 5.1697(6) 13 ?
Gd2 I1 5.1698(6) 15_445 ?
Gd2 I1 5.1698(6) 14_455 ?
Gd2 I1 5.3570(6) 7_444 ?
Gd2 I1 5.3571(6) 9_554 ?
Gd2 I1 5.3571(6) 8_544 ?
Gd2 Zn 5.5223(8) 1_554 ?
Gd2 I1 6.6369(7) 4_445 ?
Gd2 I1 6.6370(7) 5 ?
Gd2 I1 6.6370(7) 6_455 ?
Gd2 I1 6.6721(7) 16 ?
Gd2 I1 6.6721(7) 17_445 ?
Gd2 I1 6.6721(7) 18_545 ?
Gd2 I2 6.7228(7) 3 ?
Gd2 I2 6.7228(7) . ?
Gd2 I2 6.7228(7) 2 ?
I1 Gd1 3.1333(4) 2_665 ?
I1 Gd1 3.1601(4) 15 ?
I1 Gd1 3.2393(4) 11 ?
I1 I2 4.1452(5) 17 ?
I1 I2 4.2186(6) 13 ?
I1 I1 4.2562(6) 10_665 ?
I1 I1 4.2769(4) 9_554 ?
I1 I1 4.2769(4) 5 ?
I1 I2 4.2820(6) . ?
I1 I2 4.2986(6) 3_665 ?
I1 I2 4.3629(5) 12 ?
I1 I2 4.4023(5) 5 ?
I1 Zn 4.4298(5) 7_554 ?
I1 I1 4.4300(5) 15 ?
I1 I1 4.4301(5) 14_455 ?
I1 Gd2 5.1696(6) 13 ?
I1 Gd1 5.2499(6) 13_565 ?
I1 Gd2 5.3570(6) 4 ?
I1 Gd1 5.4887(6) 6_455 ?
I1 I2 6.0282(6) 9_554 ?
I1 Zn 6.0459(5) 4_554 ?
I1 I1 6.0869(6) 17 ?
I1 I1 6.0869(6) 18_545 ?
I1 I2 6.2604(6) 10_665 ?
I1 I2 6.2865(6) 4_455 ?
I1 Gd2 6.6369(7) 7_554 ?
I1 Gd1 6.6506(6) 7_544 ?
I1 Gd1 6.6631(6) 9_554 ?
I1 Gd1 6.6684(7) 12_655 ?
I2 Gd2 2.9680(5) 13 ?
I2 Gd1 3.1600(4) 12_655 ?
I2 Gd1 3.1635(4) 11 ?
I2 Gd2 3.2647(5) 4 ?
I2 I1 4.1452(5) 18_545 ?
I2 I2 4.1656(8) 13 ?
I2 I1 4.2185(6) 13 ?
I2 I2 4.2351(6) 17 ?
I2 I2 4.2352(6) 18_545 ?
I2 I1 4.2987(6) 2_655 ?
I2 I1 4.3629(5) 11 ?
I2 I1 4.4021(5) 9_554 ?
I2 Zn 4.4421(4) 4_554 ?
I2 I2 4.5485(7) 2_655 ?
I2 I2 4.5485(7) 3_665 ?
I2 Gd1 5.2109(6) 7_544 ?
I2 Gd1 5.2979(6) 10_665 ?
I2 Gd1 5.2983(6) 7_545 ?
I2 Gd1 5.3289(6) 5 ?
I2 Gd1 5.4519(6) 3 ?
I2 I2 5.9757(6) 6 ?
I2 I2 5.9758(6) 8_544 ?
I2 I1 6.0283(6) 5 ?
I2 I2 6.2150(8) 16_655 ?
I2 I1 6.2605(6) 10_665 ?
I2 I1 6.2864(6) 7_544 ?
I2 Gd1 6.7110(5) 16 ?
I2 Gd1 6.7241(6) 8_654 ?
Zn Gd1 2.8067(3) 17_445 ?
Zn Gd1 2.8067(3) 5 ?
Zn Gd1 2.8067(3) 16 ?
Zn Gd1 2.8067(3) 4_445 ?
Zn Gd1 2.8068(3) 18_545 ?
Zn Gd1 2.8068(3) 6_455 ?
Zn I1 4.4297(5) 4_445 ?
Zn I1 4.4298(5) 16 ?
Zn I1 4.4298(5) 5 ?
Zn I1 4.4298(5) 17_445 ?
Zn I1 4.4299(5) 6_455 ?
Zn I1 4.4299(5) 18_545 ?
Zn I2 4.4421(4) 15_445 ?
Zn I2 4.4421(4) 14_455 ?
Zn I2 4.4421(4) 13 ?
Zn I2 4.4421(4) 9 ?
Zn I2 4.4421(4) 8_545 ?
Zn I2 4.4421(4) 7_445 ?
Zn Gd2 4.9658(8) 10_556 ?
Zn Gd2 5.5223(8) 1_556 ?
Zn Gd2 5.5224(8) 10 ?
Zn I1 6.0459(5) 13 ?
Zn I1 6.0460(5) 7_445 ?
Zn I1 6.0460(5) 15_445 ?
Zn I1 6.0460(5) 9 ?
Zn I1 6.0460(5) 14_455 ?
Zn I1 6.0461(5) 8_545 ?
Zn Gd1 7.1059(6) 8 ?
Zn Gd1 7.1059(6) 14_445 ?
